data_7045242
loop_
_publ_author_name
'Fan, Qi-Jia'
'Lin, Yue-Jian'
'Hahn, F. Ekkehardt'
'Jin, Guo-Xin'

_publ_section_title
;
 Host-guest capability of a three-dimensional heterometallic macrocycle.
;
_journal_issue 7
_journal_name_full 'Dalton transactions (Cambridge, England : 2003)'
_journal_page_first 2240
_journal_page_last 2246
_journal_paper_doi 10.1039/c7dt04453d
_journal_volume 47
_journal_year 2018
_chemical_formula_sum 'C135 H222 Cl2 F18 N6 O52 Rh6 S6'
_chemical_formula_weight 3983.89
_space_group_crystal_system triclinic
_space_group_IT_number 2
_space_group_name_Hall '-P 1'
_space_group_name_H-M_alt 'P -1'
_symmetry_space_group_name_Hall '-P 1'
_symmetry_space_group_name_H-M 'P -1'
_atom_sites_solution_hydrogens geom
_audit_creation_method SHELXL-2013
_audit_update_record
;
2018-01-04 deposited with the CCDC.
2018-01-09 downloaded from the CCDC.
;
_cell_angle_alpha 76.796(4)
_cell_angle_beta 70.094(4)
_cell_angle_gamma 74.016(4)
_cell_formula_units_Z 2
_cell_length_a 18.4386(14)
_cell_length_b 19.8780(16)
_cell_length_c 26.209(2)
_cell_measurement_reflns_used 9258
_cell_measurement_temperature 200(2)
_cell_measurement_theta_max 68.51
_cell_measurement_theta_min 2.98
_cell_volume 8586.1(12)
_computing_cell_refinement 'Bruker SAINT'
_computing_data_collection 'Bruker APEX2'
_computing_data_reduction 'Bruker SAINT'
_computing_molecular_graphics 'Bruker SHELXTL'
_computing_publication_material 'Bruker SHELXTL'
_computing_structure_refinement 'SHELXL-2013 (Sheldrick, 2013)'
_computing_structure_solution 'SHELXS-97 (Sheldrick 2008)'
_diffrn_ambient_temperature 200(2)
_diffrn_measured_fraction_theta_full 0.976
_diffrn_measured_fraction_theta_max 0.980
_diffrn_measurement_device_type 'Bruker APEX-II CCD'
_diffrn_measurement_method '\f and \w scans'
_diffrn_radiation_type CuK\a
_diffrn_radiation_wavelength 1.54178
_diffrn_reflns_av_R_equivalents 0.0686
_diffrn_reflns_av_unetI/netI 0.1030
_diffrn_reflns_Laue_measured_fraction_full 0.976
_diffrn_reflns_Laue_measured_fraction_max 0.980
_diffrn_reflns_limit_h_max 21
_diffrn_reflns_limit_h_min -19
_diffrn_reflns_limit_k_max 23
_diffrn_reflns_limit_k_min -23
_diffrn_reflns_limit_l_max 31
_diffrn_reflns_limit_l_min -31
_diffrn_reflns_number 103779
_diffrn_reflns_point_group_measured_fraction_full 0.976
_diffrn_reflns_point_group_measured_fraction_max 0.980
_diffrn_reflns_theta_full 67.679
_diffrn_reflns_theta_max 67.499
_diffrn_reflns_theta_min 2.338
_exptl_absorpt_coefficient_mu 6.387
_exptl_absorpt_correction_T_max 0.006
_exptl_absorpt_correction_T_min 0.000
_exptl_absorpt_correction_type multi-scan
_exptl_absorpt_process_details sadabs
_exptl_crystal_colour red
_exptl_crystal_density_diffrn 1.541
_exptl_crystal_description block
_exptl_crystal_F_000 4104
_exptl_crystal_size_max 0.250
_exptl_crystal_size_mid 0.220
_exptl_crystal_size_min 0.180
_platon_squeeze_details
; 
 In asymmetric unit of this data, there were disordered 
 anions and solvents (two triflate anions, fifteen methanol 
 and three water molecules) which could not be restrained 
 properly. Therefore, SQUEEZE algorithm was used to omit 
 them. 
;
_refine_diff_density_max 3.253
_refine_diff_density_min -1.622
_refine_diff_density_rms 0.343
_refine_ls_extinction_method none
_refine_ls_goodness_of_fit_ref 1.158
_refine_ls_hydrogen_treatment constr
_refine_ls_matrix_type full
_refine_ls_number_parameters 1626
_refine_ls_number_reflns 30320
_refine_ls_number_restraints 108
_refine_ls_restrained_S_all 1.158
_refine_ls_R_factor_all 0.1964
_refine_ls_R_factor_gt 0.1796
_refine_ls_shift/su_max 0.002
_refine_ls_shift/su_mean 0.000
_refine_ls_structure_factor_coef Fsqd
_refine_ls_weighting_details 'w=1/[\s^2^(Fo^2^)+(0.2000P)^2^+65.0000P] where P=(Fo^2^+2Fc^2^)/3'
_refine_ls_weighting_scheme calc
_refine_ls_wR_factor_gt 0.4159
_refine_ls_wR_factor_ref 0.4294
_reflns_Friedel_coverage 0.000
_reflns_number_gt 21994
_reflns_number_total 30320
_reflns_threshold_expression 'I > 2\s(I)'
_cod_data_source_file c7dt04453d2.cif
_cod_data_source_block 1b
_cod_depositor_comments 'Adding full bibliography for 7045239--7045244.cif.'
_cod_original_cell_volume 8586.0(12)
_cod_database_code 7045242
_shelx_space_group_comment
; 
The symmetry employed for this shelxl refinement is uniquely defined 
by the following loop, which should always be used as a source of 
symmetry information in preference to the above space-group names. 
They are only intended as comments. 
;
_shelx_estimated_absorpt_t_min 0.298
_shelx_estimated_absorpt_t_max 0.393
_shelxl_version_number 2013-4

loop_
_space_group_symop_operation_xyz
'x, y, z'
'-x, -y, -z'

loop_
_atom_site_label
_atom_site_type_symbol
_atom_site_fract_x
_atom_site_fract_y
_atom_site_fract_z
_atom_site_U_iso_or_equiv
_atom_site_adp_type
_atom_site_occupancy
_atom_site_site_symmetry_order
_atom_site_calc_flag
_atom_site_refinement_flags_posn
_atom_site_refinement_flags_adp
Rh1 Rh 0.25491(7) 0.55734(6) 0.23085(4) 0.0721(3) Uani 1 1 d . .
Rh2 Rh 0.42739(7) 0.24601(5) 0.04649(4) 0.0712(3) Uani 1 1 d . .
Rh3 Rh 0.11009(6) 0.28004(5) 0.43022(4) 0.0696(3) Uani 1 1 d . .
Rh4 Rh 0.26365(7) 0.00244(6) 0.27476(4) 0.0719(3) Uani 1 1 d . .
Rh5 Rh 0.64648(7) 0.35509(7) 0.35394(5) 0.0779(3) Uani 1 1 d . .
Rh6 Rh 0.79772(7) 0.07694(6) 0.19749(5) 0.0786(3) Uani 1 1 d . .
Cl1 Cl 0.1897(2) 0.3358(2) 0.20298(15) 0.0812(9) Uani 1 1 d . .
Cl2 Cl 0.4939(3) 0.4650(3) 0.0767(2) 0.1104(16) Uani 1 1 d . .
N1 N 0.3116(7) 0.4840(6) 0.2850(5) 0.070(3) Uani 1 1 d . .
N2 N 0.4793(7) 0.1813(6) 0.1068(4) 0.066(3) Uani 1 1 d . .
N3 N 0.1748(8) 0.1958(6) 0.3819(5) 0.076(3) Uani 1 1 d . .
N4 N 0.2322(7) 0.0867(6) 0.3209(5) 0.074(3) Uani 1 1 d . .
N5 N 0.6877(9) 0.2765(7) 0.3005(5) 0.083(3) Uani 1 1 d . .
N6 N 0.7474(8) 0.1681(6) 0.2382(5) 0.073(3) Uani 1 1 d . .
O1 O 0.3568(6) 0.5170(5) 0.1663(4) 0.074(2) Uani 1 1 d . .
O2 O 0.2260(6) 0.4678(5) 0.2180(4) 0.072(2) Uani 1 1 d . .
O3 O 0.3284(6) 0.2828(5) 0.1135(4) 0.071(2) Uani 1 1 d . .
O4 O 0.4570(6) 0.3341(5) 0.0617(4) 0.077(2) Uani 1 1 d . .
O5 O 0.1994(6) 0.3326(5) 0.3804(4) 0.071(2) Uani 1 1 d . .
O6 O 0.1808(6) 0.2322(6) 0.4809(4) 0.076(2) Uani 1 1 d . .
O7 O 0.5370(6) 0.3709(6) 0.3409(4) 0.081(3) Uani 1 1 d . .
O8 O 0.6811(7) 0.4241(7) 0.2807(5) 0.090(3) Uani 1 1 d . .
O9 O 0.3520(6) 0.0545(5) 0.2225(4) 0.072(2) Uani 1 1 d . .
O10 O 0.3380(6) -0.0481(5) 0.3224(4) 0.078(3) Uani 1 1 d . .
O11 O 0.6875(6) 0.0969(6) 0.1833(4) 0.085(3) Uani 1 1 d . .
O12 O 0.8311(7) 0.1512(7) 0.1270(5) 0.096(3) Uani 1 1 d . .
O13 O 0.4874(12) 0.1959(10) 0.3857(8) 0.151(6) Uani 1 1 d . .
O14 O 0.5361(13) 0.0981(11) 0.3334(11) 0.166(8) Uani 1 1 d . .
O15 O 0.4158(15) 0.1018(15) 0.4085(9) 0.187(9) Uani 1 1 d . .
O16 O 0.0581(9) 0.2439(8) 0.2495(6) 0.113(4) Uani 1 1 d . .
O17 O -0.0697(18) 0.303(2) 0.2561(13) 0.220(13) Uani 1 1 d . .
O18 O -0.0372(13) 0.1959(12) 0.2401(11) 0.173(8) Uani 1 1 d . .
O19 O 0.6193(19) 0.7539(17) 0.1296(11) 0.202(10) Uani 1 1 d . .
O20 O 0.541(3) 0.747(3) 0.2265(17) 0.290(19) Uani 1 1 d . .
O21 O 0.4861(18) 0.7730(15) 0.1526(11) 0.192(9) Uani 1 1 d . .
O22 O 0.1620(17) 0.5409(15) 0.5464(12) 0.187(9) Uani 1 1 d . .
O23 O 0.1724(16) 0.6122(15) 0.4638(11) 0.187(9) Uani 1 1 d . .
O24 O 0.169(2) 0.508(3) 0.455(2) 0.286(18) Uani 1 1 d . U
S1 S 0.4888(5) 0.1224(4) 0.3841(3) 0.138(2) Uani 1 1 d D U
S2 S -0.0103(3) 0.2548(3) 0.2354(2) 0.1023(13) Uani 1 1 d . .
S3 S 0.5512(6) 0.7775(5) 0.1695(4) 0.153(3) Uani 1 1 d . .
S4 S 0.1894(6) 0.5418(7) 0.4884(5) 0.167(3) Uani 1 1 d . .
F1 F 0.6197(14) 0.0867(13) 0.4100(11) 0.196(8) Uani 1 1 d . .
F2 F 0.5148(16) 0.0861(14) 0.4798(10) 0.212(9) Uani 1 1 d D .
F3 F 0.5520(17) 0.0014(12) 0.4329(14) 0.232(12) Uani 1 1 d . .
F4 F 0.0439(15) 0.3415(13) 0.1490(10) 0.206(10) Uani 1 1 d D U
F5 F 0.0750(19) 0.242(3) 0.1328(14) 0.305(19) Uani 1 1 d . .
F6 F -0.0476(16) 0.3014(14) 0.1441(12) 0.222(10) Uani 1 1 d . .
F7 F 0.599(3) 0.887(2) 0.1768(15) 0.31(2) Uani 1 1 d D .
F8 F 0.5428(16) 0.9059(15) 0.1142(12) 0.217(9) Uani 1 1 d D .
F9 F 0.493(2) 0.9044(18) 0.1877(14) 0.249(12) Uani 1 1 d D U
F10 F 0.3271(12) 0.5449(11) 0.4825(9) 0.177(6) Uani 1 1 d . .
F11 F 0.3089(19) 0.439(2) 0.4911(14) 0.252(12) Uani 1 1 d . U
F12 F 0.3271(13) 0.5072(12) 0.4134(9) 0.192(7) Uani 1 1 d D .
C1 C 0.3495(12) 0.4615(7) 0.1538(7) 0.085(5) Uani 1 1 d . .
C2 C 0.2781(10) 0.4337(8) 0.1829(6) 0.080(4) Uani 1 1 d . .
C3 C 0.2737(7) 0.3708(7) 0.1688(5) 0.063(3) Uani 1 1 d . .
C4 C 0.3309(8) 0.3381(7) 0.1288(5) 0.066(3) Uani 1 1 d . .
C5 C 0.4059(9) 0.3673(7) 0.0977(6) 0.070(3) Uani 1 1 d . .
C6 C 0.4116(9) 0.4283(8) 0.1124(6) 0.078(4) Uani 1 1 d . .
C7 C 0.2735(9) 0.4356(8) 0.3216(7) 0.078(4) Uani 1 1 d . .
H7 H 0.2197 0.4391 0.3248 0.094 Uiso 1 1 calc R U
C8 C 0.3099(8) 0.3804(7) 0.3549(6) 0.068(3) Uani 1 1 d . .
C9 C 0.3872(10) 0.3769(8) 0.3484(6) 0.075(4) Uani 1 1 d . .
H9 H 0.4137 0.3411 0.3708 0.090 Uiso 1 1 calc R U
C10 C 0.4288(9) 0.4251(8) 0.3094(6) 0.073(3) Uani 1 1 d . .
C11 C 0.3854(10) 0.4785(9) 0.2802(7) 0.080(4) Uani 1 1 d . .
H11 H 0.4115 0.5133 0.2551 0.097 Uiso 1 1 calc R U
C12 C 0.2602(8) 0.3318(7) 0.3924(6) 0.067(3) Uani 1 1 d . .
C13 C 0.2852(10) 0.2917(9) 0.4380(7) 0.082(4) Uani 1 1 d . .
H13 H 0.3323 0.2981 0.4417 0.098 Uiso 1 1 calc R U
C14 C 0.2443(9) 0.2421(8) 0.4790(6) 0.074(3) Uani 1 1 d . .
C15 C 0.2773(11) 0.2031(11) 0.5279(8) 0.100(5) Uani 1 1 d . .
C16 C 0.281(2) 0.1286(15) 0.5323(13) 0.155(11) Uani 1 1 d . .
H16A H 0.3350 0.1052 0.5134 0.232 Uiso 1 1 calc R U
H16B H 0.2441 0.1222 0.5154 0.232 Uiso 1 1 calc R U
H16C H 0.2673 0.1076 0.5711 0.232 Uiso 1 1 calc R U
C17 C 0.214(3) 0.237(3) 0.5807(12) 0.22(2) Uani 1 1 d . .
H17A H 0.1651 0.2202 0.5903 0.336 Uiso 1 1 calc R U
H17B H 0.2030 0.2885 0.5719 0.336 Uiso 1 1 calc R U
H17C H 0.2359 0.2221 0.6118 0.336 Uiso 1 1 calc R U
C18 C 0.3500(16) 0.2188(17) 0.5244(9) 0.130(8) Uani 1 1 d . .
H18A H 0.3803 0.1785 0.5434 0.196 Uiso 1 1 calc R U
H18B H 0.3390 0.2608 0.5417 0.196 Uiso 1 1 calc R U
H18C H 0.3807 0.2278 0.4858 0.196 Uiso 1 1 calc R U
C19 C 0.5145(9) 0.4167(7) 0.3040(6) 0.072(3) Uani 1 1 d . .
C20 C 0.5603(11) 0.4567(11) 0.2622(7) 0.092(5) Uani 1 1 d . .
H20 H 0.5348 0.4869 0.2367 0.111 Uiso 1 1 calc R U
C21 C 0.6421(9) 0.4591(9) 0.2515(7) 0.081(4) Uani 1 1 d . .
C22 C 0.6813(13) 0.5058(10) 0.2014(9) 0.124(8) Uani 1 1 d D U
C23 C 0.7563(18) 0.4568(16) 0.1709(11) 0.206(18) Uani 1 1 d D .
H23A H 0.7439 0.4122 0.1704 0.310 Uiso 1 1 calc R U
H23B H 0.7966 0.4473 0.1898 0.310 Uiso 1 1 calc R U
H23C H 0.7764 0.4798 0.1332 0.310 Uiso 1 1 calc R U
C24 C 0.6320(18) 0.538(2) 0.1628(13) 0.210(16) Uani 1 1 d D U
H24A H 0.6126 0.5012 0.1555 0.315 Uiso 1 1 calc R U
H24B H 0.6642 0.5602 0.1283 0.315 Uiso 1 1 calc R U
H24C H 0.5870 0.5741 0.1796 0.315 Uiso 1 1 calc R U
C25 C 0.701(2) 0.5612(16) 0.2229(13) 0.176(13) Uani 1 1 d D U
H25A H 0.7473 0.5772 0.1961 0.264 Uiso 1 1 calc R U
H25B H 0.7126 0.5407 0.2577 0.264 Uiso 1 1 calc R U
H25C H 0.6559 0.6016 0.2287 0.264 Uiso 1 1 calc R U
C26 C 0.4387(9) 0.1425(8) 0.1465(5) 0.069(3) Uani 1 1 d . .
H26 H 0.3853 0.1461 0.1488 0.083 Uiso 1 1 calc R U
C27 C 0.4695(9) 0.0945(8) 0.1871(6) 0.078(4) Uani 1 1 d . .
C28 C 0.5456(9) 0.0938(8) 0.1835(6) 0.075(4) Uani 1 1 d . .
H28 H 0.5700 0.0625 0.2092 0.090 Uiso 1 1 calc R U
C29 C 0.5872(9) 0.1388(9) 0.1423(6) 0.079(4) Uani 1 1 d . .
C30 C 0.5520(10) 0.1794(8) 0.1056(6) 0.077(4) Uani 1 1 d . .
H30 H 0.5812 0.2089 0.0766 0.092 Uiso 1 1 calc R U
C31 C 0.4172(9) 0.0506(7) 0.2314(5) 0.069(3) Uani 1 1 d . .
C32 C 0.4422(9) 0.0098(8) 0.2758(6) 0.079(4) Uani 1 1 d . .
H32 H 0.4894 0.0160 0.2794 0.094 Uiso 1 1 calc R U
C33 C 0.4043(9) -0.0388(8) 0.3147(6) 0.074(3) Uani 1 1 d . .
C34 C 0.4478(12) -0.0884(9) 0.3579(7) 0.090(4) Uani 1 1 d . .
C35 C 0.5339(14) -0.0828(12) 0.3427(9) 0.115(7) Uani 1 1 d . .
H35A H 0.5367 -0.0328 0.3357 0.173 Uiso 1 1 calc R U
H35B H 0.5647 -0.1045 0.3096 0.173 Uiso 1 1 calc R U
H35C H 0.5555 -0.1074 0.3730 0.173 Uiso 1 1 calc R U
C36 C 0.3996(16) -0.0715(15) 0.4157(9) 0.125(7) Uani 1 1 d . .
H36A H 0.4272 -0.1000 0.4421 0.187 Uiso 1 1 calc R U
H36B H 0.3475 -0.0825 0.4254 0.187 Uiso 1 1 calc R U
H36C H 0.3932 -0.0211 0.4166 0.187 Uiso 1 1 calc R U
C37 C 0.448(2) -0.1638(12) 0.3548(13) 0.147(10) Uani 1 1 d . .
H37A H 0.4333 -0.1900 0.3919 0.221 Uiso 1 1 calc R U
H37B H 0.5010 -0.1868 0.3343 0.221 Uiso 1 1 calc R U
H37C H 0.4100 -0.1632 0.3360 0.221 Uiso 1 1 calc R U
C38 C 0.6710(9) 0.1373(9) 0.1423(6) 0.075(4) Uani 1 1 d . .
C39 C 0.7200(13) 0.1740(12) 0.0994(8) 0.109(7) Uani 1 1 d . .
H39 H 0.7003 0.1972 0.0693 0.131 Uiso 1 1 calc R U
C40 C 0.7931(11) 0.1806(11) 0.0954(7) 0.091(5) Uani 1 1 d . .
C41 C 0.8379(14) 0.2270(14) 0.0481(8) 0.142(10) Uani 1 1 d D U
C42 C 0.827(2) 0.2284(17) -0.0062(11) 0.179(13) Uani 1 1 d D U
H42A H 0.7868 0.2016 -0.0010 0.269 Uiso 1 1 calc R U
H42B H 0.8769 0.2070 -0.0311 0.269 Uiso 1 1 calc R U
H42C H 0.8093 0.2775 -0.0220 0.269 Uiso 1 1 calc R U
C43 C 0.818(2) 0.3003(16) 0.0650(13) 0.190(14) Uani 1 1 d D U
H43A H 0.7610 0.3136 0.0831 0.284 Uiso 1 1 calc R U
H43B H 0.8328 0.3351 0.0323 0.284 Uiso 1 1 calc R U
H43C H 0.8470 0.2993 0.0904 0.284 Uiso 1 1 calc R U
C44 C 0.9238(16) 0.198(2) 0.0485(17) 0.237(19) Uani 1 1 d D U
H44A H 0.9580 0.2252 0.0187 0.355 Uiso 1 1 calc R U
H44B H 0.9398 0.1482 0.0434 0.355 Uiso 1 1 calc R U
H44C H 0.9286 0.2022 0.0837 0.355 Uiso 1 1 calc R U
C45 C 0.2222(12) 0.6458(8) 0.2738(7) 0.087(4) Uani 1 1 d . .
C46 C 0.2617(11) 0.6639(8) 0.2198(7) 0.085(4) Uani 1 1 d . .
C47 C 0.2152(13) 0.6557(9) 0.1862(8) 0.095(5) Uani 1 1 d . .
C48 C 0.1513(12) 0.6315(10) 0.2225(10) 0.103(5) Uani 1 1 d . .
C49 C 0.1555(12) 0.6228(9) 0.2762(8) 0.095(5) Uani 1 1 d . .
C50 C 0.2486(16) 0.6469(13) 0.3207(9) 0.121(7) Uani 1 1 d . .
H50A H 0.2209 0.6908 0.3361 0.181 Uiso 1 1 calc R U
H50B H 0.3057 0.6444 0.3083 0.181 Uiso 1 1 calc R U
H50C H 0.2368 0.6062 0.3489 0.181 Uiso 1 1 calc R U
C51 C 0.3417(14) 0.6886(11) 0.1924(10) 0.114(6) Uani 1 1 d . .
H51A H 0.3567 0.7030 0.2201 0.171 Uiso 1 1 calc R U
H51B H 0.3356 0.7287 0.1633 0.171 Uiso 1 1 calc R U
H51C H 0.3829 0.6495 0.1765 0.171 Uiso 1 1 calc R U
C52 C 0.235(2) 0.6716(13) 0.1256(11) 0.138(9) Uani 1 1 d . .
H52A H 0.2626 0.6281 0.1097 0.207 Uiso 1 1 calc R U
H52B H 0.2683 0.7063 0.1116 0.207 Uiso 1 1 calc R U
H52C H 0.1857 0.6910 0.1152 0.207 Uiso 1 1 calc R U
C53 C 0.080(2) 0.6119(18) 0.2089(14) 0.160(11) Uani 1 1 d . .
H53A H 0.1022 0.5841 0.1785 0.240 Uiso 1 1 calc R U
H53B H 0.0441 0.6556 0.1987 0.240 Uiso 1 1 calc R U
H53C H 0.0504 0.5841 0.2415 0.240 Uiso 1 1 calc R U
C54 C 0.0924(14) 0.6014(12) 0.3293(9) 0.117(7) Uani 1 1 d . .
H54A H 0.1136 0.5915 0.3605 0.175 Uiso 1 1 calc R U
H54B H 0.0780 0.5589 0.3261 0.175 Uiso 1 1 calc R U
H54C H 0.0455 0.6401 0.3350 0.175 Uiso 1 1 calc R U
C55 C 0.3706(12) 0.2745(11) -0.0164(6) 0.095(5) Uani 1 1 d . .
C56 C 0.4478(10) 0.2808(9) -0.0411(6) 0.084(4) Uani 1 1 d D .
C57 C 0.4981(11) 0.2140(8) -0.0298(6) 0.088(5) Uani 1 1 d D .
C58 C 0.4542(17) 0.1633(10) -0.0033(8) 0.114(7) Uani 1 1 d . .
C59 C 0.3697(13) 0.2011(10) 0.0090(8) 0.096(5) Uani 1 1 d . .
C60 C 0.2924(16) 0.3327(16) -0.0156(10) 0.133(8) Uani 1 1 d . .
H60A H 0.3036 0.3797 -0.0214 0.200 Uiso 1 1 calc R U
H60B H 0.2526 0.3253 0.0199 0.200 Uiso 1 1 calc R U
H60C H 0.2725 0.3292 -0.0449 0.200 Uiso 1 1 calc R U
C61 C 0.4715(13) 0.3513(11) -0.0668(7) 0.103(5) Uani 1 1 d . .
H61A H 0.4635 0.3656 -0.1031 0.154 Uiso 1 1 calc R U
H61B H 0.5273 0.3464 -0.0703 0.154 Uiso 1 1 calc R U
H61C H 0.4390 0.3872 -0.0434 0.154 Uiso 1 1 calc R U
C62 C 0.5844(13) 0.1995(13) -0.0509(10) 0.128(8) Uani 1 1 d D .
H62A H 0.6068 0.1626 -0.0252 0.192 Uiso 1 1 calc R U
H62B H 0.6028 0.2428 -0.0549 0.192 Uiso 1 1 calc R U
H62C H 0.6013 0.1835 -0.0867 0.192 Uiso 1 1 calc R U
C63 C 0.4823(19) 0.0886(14) 0.0107(12) 0.138(9) Uani 1 1 d . .
H63A H 0.5041 0.0664 -0.0226 0.208 Uiso 1 1 calc R U
H63B H 0.4384 0.0676 0.0360 0.208 Uiso 1 1 calc R U
H63C H 0.5235 0.0807 0.0285 0.208 Uiso 1 1 calc R U
C64 C 0.2944(16) 0.1724(13) 0.0373(9) 0.120(7) Uani 1 1 d . .
H64A H 0.2822 0.1528 0.0109 0.181 Uiso 1 1 calc R U
H64B H 0.2505 0.2108 0.0513 0.181 Uiso 1 1 calc R U
H64C H 0.3025 0.1351 0.0679 0.181 Uiso 1 1 calc R U
C65 C -0.0002(8) 0.2727(8) 0.4327(6) 0.074(4) Uani 1 1 d . U
C66 C -0.0044(12) 0.2644(12) 0.4860(9) 0.123(8) Uani 1 1 d D U
C67 C 0.0133(10) 0.3288(10) 0.4890(8) 0.095(5) Uani 1 1 d D .
C68 C 0.0195(9) 0.3748(7) 0.4393(7) 0.077(4) Uani 1 1 d . .
C69 C 0.0117(9) 0.3393(9) 0.4016(6) 0.079(4) Uani 1 1 d . .
C70 C -0.0163(16) 0.2142(14) 0.4067(12) 0.129(8) Uani 1 1 d . .
H70A H -0.0214 0.1714 0.4338 0.193 Uiso 1 1 calc R U
H70B H 0.0280 0.2026 0.3741 0.193 Uiso 1 1 calc R U
H70C H -0.0652 0.2330 0.3963 0.193 Uiso 1 1 calc R U
C71 C -0.0173(14) 0.2019(16) 0.5289(8) 0.130(9) Uani 1 1 d . .
H71A H -0.0276 0.1660 0.5137 0.195 Uiso 1 1 calc R U
H71B H -0.0627 0.2163 0.5601 0.195 Uiso 1 1 calc R U
H71C H 0.0299 0.1822 0.5412 0.195 Uiso 1 1 calc R U
C72 C 0.0211(18) 0.3489(18) 0.5390(12) 0.153(11) Uani 1 1 d . .
H72A H 0.0598 0.3788 0.5273 0.230 Uiso 1 1 calc R U
H72B H 0.0386 0.3060 0.5627 0.230 Uiso 1 1 calc R U
H72C H -0.0303 0.3750 0.5594 0.230 Uiso 1 1 calc R U
C73 C 0.0441(11) 0.4439(8) 0.4220(9) 0.092(5) Uani 1 1 d . .
H73A H 0.0965 0.4377 0.4261 0.138 Uiso 1 1 calc R U
H73B H 0.0059 0.4783 0.4449 0.138 Uiso 1 1 calc R U
H73C H 0.0461 0.4610 0.3835 0.138 Uiso 1 1 calc R U
C74 C 0.0169(14) 0.3685(12) 0.3405(8) 0.109(6) Uani 1 1 d . .
H74A H 0.0525 0.4015 0.3261 0.164 Uiso 1 1 calc R U
H74B H -0.0358 0.3932 0.3376 0.164 Uiso 1 1 calc R U
H74C H 0.0373 0.3292 0.3191 0.164 Uiso 1 1 calc R U
C75 C 0.1534(10) 0.0092(7) 0.2780(5) 0.076(4) Uani 1 1 d D .
C76 C 0.1904(11) 0.0190(10) 0.2239(6) 0.086(4) Uani 1 1 d . .
C77 C 0.2502(12) -0.0397(11) 0.2105(8) 0.096(5) Uani 1 1 d . .
C78 C 0.2497(12) -0.0944(9) 0.2609(10) 0.103(6) Uani 1 1 d . .
C79 C 0.1806(10) -0.0616(10) 0.3021(10) 0.109(7) Uani 1 1 d . .
C80 C 0.0757(9) 0.0500(11) 0.3058(8) 0.104(5) Uani 1 1 d D .
H80A H 0.0711 0.1000 0.2896 0.156 Uiso 1 1 calc R U
H80B H 0.0701 0.0452 0.3449 0.156 Uiso 1 1 calc R U
H80C H 0.0342 0.0319 0.3013 0.156 Uiso 1 1 calc R U
C81 C 0.1728(15) 0.0849(15) 0.1835(9) 0.123(7) Uani 1 1 d . .
H81A H 0.1158 0.0987 0.1884 0.185 Uiso 1 1 calc R U
H81B H 0.2008 0.0750 0.1459 0.185 Uiso 1 1 calc R U
H81C H 0.1904 0.1235 0.1900 0.185 Uiso 1 1 calc R U
C82 C 0.3157(13) -0.0486(15) 0.1577(8) 0.118(7) Uani 1 1 d . .
H82A H 0.2981 -0.0180 0.1271 0.177 Uiso 1 1 calc R U
H82B H 0.3295 -0.0981 0.1517 0.177 Uiso 1 1 calc R U
H82C H 0.3620 -0.0356 0.1597 0.177 Uiso 1 1 calc R U
C83 C 0.304(2) -0.1663(16) 0.2670(18) 0.180(14) Uani 1 1 d . .
H83A H 0.2748 -0.1986 0.2958 0.270 Uiso 1 1 calc R U
H83B H 0.3487 -0.1618 0.2771 0.270 Uiso 1 1 calc R U
H83C H 0.3234 -0.1851 0.2322 0.270 Uiso 1 1 calc R U
C84 C 0.1563(14) -0.1011(15) 0.3603(10) 0.124(8) Uani 1 1 d . .
H84A H 0.1803 -0.1516 0.3603 0.186 Uiso 1 1 calc R U
H84B H 0.0986 -0.0945 0.3737 0.186 Uiso 1 1 calc R U
H84C H 0.1743 -0.0825 0.3844 0.186 Uiso 1 1 calc R U
C85 C 0.7087(12) 0.2962(9) 0.4107(7) 0.088(5) Uani 1 1 d . .
C86 C 0.7295(11) 0.3622(12) 0.3884(9) 0.105(6) Uani 1 1 d . .
C87 C 0.6569(13) 0.4157(14) 0.4081(8) 0.106(6) Uani 1 1 d . .
C88 C 0.5984(18) 0.3795(16) 0.4356(9) 0.125(8) Uani 1 1 d . .
C89 C 0.6252(13) 0.3111(14) 0.4360(8) 0.110(6) Uani 1 1 d . .
C90 C 0.7689(17) 0.2243(16) 0.4009(11) 0.141(9) Uani 1 1 d . .
H90A H 0.8093 0.2306 0.3654 0.212 Uiso 1 1 calc R U
H90B H 0.7411 0.1888 0.4009 0.212 Uiso 1 1 calc R U
H90C H 0.7943 0.2083 0.4302 0.212 Uiso 1 1 calc R U
C91 C 0.8095(18) 0.3792(18) 0.3611(11) 0.146(10) Uani 1 1 d . .
H91A H 0.8495 0.3352 0.3551 0.220 Uiso 1 1 calc R U
H91B H 0.8213 0.4041 0.3846 0.220 Uiso 1 1 calc R U
H91C H 0.8102 0.4094 0.3258 0.220 Uiso 1 1 calc R U
C92 C 0.642(2) 0.4961(17) 0.3933(15) 0.164(11) Uani 1 1 d . .
H92A H 0.5986 0.5177 0.4226 0.246 Uiso 1 1 calc R U
H92B H 0.6288 0.5104 0.3588 0.246 Uiso 1 1 calc R U
H92C H 0.6901 0.5120 0.3892 0.246 Uiso 1 1 calc R U
C93 C 0.5069(19) 0.419(2) 0.4617(14) 0.179(15) Uani 1 1 d . .
H93A H 0.4719 0.3975 0.4522 0.268 Uiso 1 1 calc R U
H93B H 0.4994 0.4691 0.4469 0.268 Uiso 1 1 calc R U
H93C H 0.4944 0.4126 0.5017 0.268 Uiso 1 1 calc R U
C94 C 0.5718(19) 0.2522(18) 0.4656(14) 0.159(11) Uani 1 1 d . .
H94A H 0.5434 0.2596 0.5036 0.238 Uiso 1 1 calc R U
H94B H 0.6061 0.2047 0.4651 0.238 Uiso 1 1 calc R U
H94C H 0.5338 0.2566 0.4459 0.238 Uiso 1 1 calc R U
C95 C 0.8601(11) 0.0164(9) 0.2543(8) 0.088(4) Uani 1 1 d . .
C96 C 0.7976(11) -0.0170(10) 0.2558(9) 0.097(5) Uani 1 1 d . .
C97 C 0.8131(14) -0.0375(10) 0.2051(10) 0.104(6) Uani 1 1 d . .
C98 C 0.8867(13) -0.0127(10) 0.1677(8) 0.102(6) Uani 1 1 d . .
C99 C 0.9122(11) 0.0170(11) 0.2013(9) 0.100(5) Uani 1 1 d . .
C100 C 0.8696(14) 0.0404(12) 0.3013(9) 0.113(6) Uani 1 1 d . .
H10M H 0.8891 -0.0009 0.3255 0.170 Uiso 1 1 calc R U
H10N H 0.8184 0.0664 0.3219 0.170 Uiso 1 1 calc R U
H10O H 0.9074 0.0714 0.2873 0.170 Uiso 1 1 calc R U
C101 C 0.7331(14) -0.0281(13) 0.3004(12) 0.131(8) Uani 1 1 d . .
H10D H 0.6874 0.0102 0.2976 0.197 Uiso 1 1 calc R U
H10E H 0.7450 -0.0291 0.3343 0.197 Uiso 1 1 calc R U
H10F H 0.7212 -0.0734 0.3009 0.197 Uiso 1 1 calc R U
C102 C 0.7671(16) -0.0674(13) 0.1854(10) 0.124(7) Uani 1 1 d . .
H10J H 0.7739 -0.1183 0.1990 0.185 Uiso 1 1 calc R U
H10K H 0.7847 -0.0600 0.1451 0.185 Uiso 1 1 calc R U
H10L H 0.7112 -0.0444 0.1984 0.185 Uiso 1 1 calc R U
C103 C 0.925(2) -0.024(2) 0.1155(16) 0.175(13) Uani 1 1 d . .
H10G H 0.9808 -0.0445 0.1116 0.263 Uiso 1 1 calc R U
H10H H 0.9198 0.0215 0.0909 0.263 Uiso 1 1 calc R U
H10I H 0.9016 -0.0560 0.1058 0.263 Uiso 1 1 calc R U
C104 C 0.9852(16) 0.0483(17) 0.1781(13) 0.152(11) Uani 1 1 d . .
H10A H 0.9702 0.0987 0.1815 0.228 Uiso 1 1 calc R U
H10B H 1.0093 0.0427 0.1393 0.228 Uiso 1 1 calc R U
H10C H 1.0231 0.0238 0.1985 0.228 Uiso 1 1 calc R U
C105 C 0.1898(11) 0.1304(9) 0.4059(6) 0.085(4) Uani 1 1 d . .
H105 H 0.1803 0.1204 0.4445 0.102 Uiso 1 1 calc R U
C106 C 0.2196(11) 0.0756(9) 0.3747(7) 0.083(4) Uani 1 1 d . .
H106 H 0.2315 0.0285 0.3927 0.100 Uiso 1 1 calc R U
C107 C 0.2165(11) 0.1537(9) 0.2981(7) 0.085(4) Uani 1 1 d . .
H107 H 0.2241 0.1646 0.2597 0.102 Uiso 1 1 calc R U
C108 C 0.1888(11) 0.2092(8) 0.3299(7) 0.090(5) Uani 1 1 d . .
H108 H 0.1804 0.2570 0.3125 0.108 Uiso 1 1 calc R U
C109 C 0.6450(10) 0.2310(9) 0.3043(7) 0.087(4) Uani 1 1 d . .
H109 H 0.5925 0.2362 0.3282 0.104 Uiso 1 1 calc R U
C110 C 0.6763(10) 0.1760(10) 0.2738(8) 0.091(5) Uani 1 1 d . .
H110 H 0.6454 0.1426 0.2787 0.109 Uiso 1 1 calc R U
C111 C 0.7890(9) 0.2138(9) 0.2356(6) 0.079(4) Uani 1 1 d . .
H111 H 0.8418 0.2084 0.2122 0.095 Uiso 1 1 calc R U
C112 C 0.7601(12) 0.2664(11) 0.2640(9) 0.101(5) Uani 1 1 d . .
H112 H 0.7919 0.2992 0.2586 0.121 Uiso 1 1 calc R U
C113 C 0.548(2) 0.072(2) 0.4285(11) 0.165(11) Uani 1 1 d D U
C114 C 0.0190(19) 0.2824(15) 0.1629(13) 0.139(8) Uani 1 1 d D U
C115 C 0.554(2) 0.8601(19) 0.1587(15) 0.206(16) Uani 1 1 d D U
C116 C 0.2875(19) 0.5092(15) 0.4655(10) 0.131(9) Uani 1 1 d D .
C119 C 0.737(4) 0.473(4) 0.916(2) 0.27(3) Uani 1 1 d D U
O31 O 0.714(2) 0.472(2) 0.9734(17) 0.245(14) Uani 1 1 d D U
C120 C 0.732(3) 0.256(2) 0.550(2) 0.214(17) Uani 1 1 d . U
O32 O 0.8009(18) 0.2780(16) 0.5058(12) 0.199(10) Uani 1 1 d . .
O33 O 0.6219(13) 0.3311(10) 0.0081(9) 0.157(7) Uani 1 1 d . .
O34 O 0.134(3) 0.562(3) 0.060(2) 0.31(2) Uani 1 1 d . U

loop_
_atom_site_aniso_label
_atom_site_aniso_U_11
_atom_site_aniso_U_22
_atom_site_aniso_U_33
_atom_site_aniso_U_23
_atom_site_aniso_U_13
_atom_site_aniso_U_12
Rh1 0.0763(7) 0.0658(6) 0.0691(6) -0.0052(4) -0.0225(5) -0.0101(5)
Rh2 0.0831(7) 0.0662(6) 0.0637(6) -0.0031(4) -0.0242(5) -0.0171(5)
Rh3 0.0694(6) 0.0666(6) 0.0705(6) -0.0055(4) -0.0170(5) -0.0197(5)
Rh4 0.0729(6) 0.0712(6) 0.0706(6) -0.0067(5) -0.0159(5) -0.0241(5)
Rh5 0.0706(6) 0.0849(7) 0.0813(7) -0.0021(5) -0.0310(5) -0.0193(5)
Rh6 0.0709(7) 0.0822(7) 0.0824(7) 0.0007(5) -0.0268(5) -0.0214(5)
Cl1 0.071(2) 0.089(2) 0.081(2) -0.0077(17) -0.0146(16) -0.0274(17)
Cl2 0.106(3) 0.110(3) 0.111(3) -0.037(3) 0.015(3) -0.058(3)
N1 0.073(7) 0.063(6) 0.076(7) -0.001(5) -0.037(6) -0.005(5)
N2 0.068(7) 0.077(7) 0.056(5) -0.005(5) -0.026(5) -0.016(5)
N3 0.084(8) 0.070(7) 0.083(8) -0.011(6) -0.032(6) -0.023(6)
N4 0.077(7) 0.069(7) 0.070(7) -0.005(5) -0.013(5) -0.023(5)
N5 0.092(9) 0.080(8) 0.078(7) -0.009(6) -0.033(7) -0.015(7)
N6 0.082(8) 0.073(7) 0.069(6) -0.006(5) -0.028(6) -0.020(6)
O1 0.065(5) 0.077(6) 0.078(6) -0.011(5) -0.017(4) -0.018(4)
O2 0.062(5) 0.074(5) 0.080(6) -0.014(5) -0.017(4) -0.017(4)
O3 0.074(6) 0.072(5) 0.069(5) -0.017(4) -0.019(4) -0.015(4)
O4 0.085(7) 0.068(5) 0.080(6) -0.018(5) -0.019(5) -0.021(5)
O5 0.067(5) 0.073(5) 0.068(5) 0.006(4) -0.022(4) -0.018(4)
O6 0.075(6) 0.086(6) 0.067(5) -0.005(4) -0.023(4) -0.020(5)
O7 0.068(6) 0.088(6) 0.086(6) -0.001(5) -0.026(5) -0.022(5)
O8 0.080(7) 0.105(8) 0.093(7) -0.013(6) -0.022(6) -0.038(6)
O9 0.065(5) 0.086(6) 0.063(5) -0.002(4) -0.016(4) -0.024(5)
O10 0.084(7) 0.073(6) 0.082(6) 0.008(5) -0.039(5) -0.023(5)
O11 0.074(6) 0.096(7) 0.084(6) 0.013(5) -0.036(5) -0.024(5)
O12 0.070(6) 0.116(9) 0.099(8) -0.005(7) -0.024(6) -0.028(6)
O13 0.141(14) 0.134(13) 0.151(14) -0.023(11) 0.001(11) -0.041(11)
O14 0.146(16) 0.146(15) 0.20(2) -0.055(14) -0.018(15) -0.040(12)
O15 0.19(2) 0.22(2) 0.160(17) -0.006(15) -0.006(15) -0.125(19)
O16 0.108(10) 0.125(10) 0.119(10) -0.011(8) -0.043(8) -0.042(8)
O17 0.18(2) 0.30(4) 0.21(3) -0.10(3) -0.09(2) -0.01(2)
O18 0.144(16) 0.157(16) 0.24(2) -0.003(16) -0.092(16) -0.039(13)
O19 0.21(3) 0.24(3) 0.152(18) -0.069(19) -0.040(18) -0.04(2)
O20 0.34(5) 0.34(5) 0.21(3) -0.04(3) -0.09(3) -0.08(4)
O21 0.21(2) 0.21(2) 0.18(2) -0.029(17) -0.034(18) -0.09(2)
O22 0.20(2) 0.19(2) 0.18(2) -0.018(17) -0.079(19) -0.035(18)
O23 0.18(2) 0.18(2) 0.18(2) -0.032(17) -0.048(17) -0.002(16)
O24 0.22(3) 0.37(4) 0.32(3) -0.05(3) -0.15(3) -0.06(2)
S1 0.126(5) 0.144(5) 0.140(5) -0.003(4) -0.033(4) -0.047(4)
S2 0.081(3) 0.118(4) 0.112(3) -0.006(3) -0.031(2) -0.033(3)
S3 0.154(7) 0.174(7) 0.141(6) -0.050(5) -0.036(5) -0.040(5)
S4 0.146(7) 0.203(10) 0.160(7) -0.005(7) -0.063(6) -0.045(6)
F1 0.156(16) 0.22(2) 0.23(2) -0.035(17) -0.091(16) -0.025(15)
F2 0.25(3) 0.24(2) 0.174(18) -0.002(17) -0.100(18) -0.07(2)
F3 0.24(2) 0.142(15) 0.36(4) -0.057(18) -0.16(3) -0.004(15)
F4 0.21(2) 0.22(2) 0.201(19) 0.064(17) -0.101(16) -0.087(17)
F5 0.18(2) 0.45(6) 0.24(3) -0.11(3) 0.01(2) -0.05(3)
F6 0.20(2) 0.23(2) 0.25(3) -0.016(19) -0.12(2) -0.025(18)
F7 0.33(4) 0.41(5) 0.27(3) -0.07(3) -0.09(3) -0.20(4)
F8 0.21(2) 0.22(2) 0.23(2) -0.013(19) -0.079(19) -0.060(18)
F9 0.25(2) 0.26(2) 0.27(2) -0.073(19) -0.15(2) 0.003(18)
F10 0.175(16) 0.185(16) 0.183(16) -0.024(13) -0.056(13) -0.056(13)
F11 0.23(2) 0.29(3) 0.27(2) -0.10(2) -0.059(19) -0.08(2)
F12 0.192(19) 0.200(19) 0.20(2) -0.042(15) -0.076(16) -0.030(15)
C1 0.128(14) 0.044(6) 0.091(10) -0.003(6) -0.052(10) -0.009(7)
C2 0.095(11) 0.077(9) 0.059(7) -0.015(7) -0.033(7) 0.012(8)
C3 0.054(7) 0.071(7) 0.061(7) -0.004(6) -0.017(5) -0.014(5)
C4 0.069(8) 0.066(7) 0.065(7) -0.003(6) -0.023(6) -0.018(6)
C5 0.068(8) 0.069(8) 0.066(7) -0.001(6) -0.014(6) -0.018(6)
C6 0.072(9) 0.072(8) 0.082(9) -0.015(7) -0.006(7) -0.023(7)
C7 0.062(8) 0.074(8) 0.091(10) -0.006(7) -0.015(7) -0.018(6)
C8 0.066(8) 0.068(7) 0.074(8) -0.009(6) -0.027(6) -0.015(6)
C9 0.093(10) 0.069(8) 0.068(8) -0.001(6) -0.027(7) -0.028(7)
C10 0.069(8) 0.074(8) 0.077(8) -0.009(7) -0.025(7) -0.015(6)
C11 0.083(10) 0.087(10) 0.083(9) 0.001(7) -0.036(8) -0.032(8)
C12 0.063(8) 0.063(7) 0.070(7) -0.006(6) -0.010(6) -0.019(6)
C13 0.080(9) 0.086(9) 0.084(9) -0.002(8) -0.033(8) -0.025(8)
C14 0.076(9) 0.073(8) 0.068(8) -0.003(6) -0.019(7) -0.017(7)
C15 0.081(11) 0.113(14) 0.097(12) 0.004(10) -0.032(9) -0.016(10)
C16 0.17(3) 0.12(2) 0.14(2) 0.021(16) -0.049(19) -0.019(18)
C17 0.20(4) 0.37(7) 0.088(17) -0.03(3) -0.05(2) -0.05(4)
C18 0.122(18) 0.17(2) 0.092(13) -0.005(14) -0.027(12) -0.042(16)
C19 0.079(9) 0.068(7) 0.073(8) -0.006(6) -0.036(7) -0.009(6)
C20 0.087(11) 0.110(12) 0.087(10) 0.005(9) -0.034(9) -0.038(10)
C21 0.070(9) 0.081(9) 0.092(10) 0.005(8) -0.029(8) -0.023(7)
C22 0.109(15) 0.107(14) 0.149(19) 0.050(13) -0.060(15) -0.043(12)
C23 0.18(3) 0.24(4) 0.12(2) 0.05(2) 0.01(2) -0.06(3)
C24 0.19(3) 0.25(3) 0.16(2) 0.07(2) -0.04(2) -0.09(2)
C25 0.17(3) 0.18(3) 0.18(3) 0.01(2) -0.03(2) -0.09(3)
C26 0.075(8) 0.078(8) 0.063(7) -0.001(6) -0.031(6) -0.024(7)
C27 0.075(9) 0.086(9) 0.064(7) 0.002(7) -0.017(7) -0.019(7)
C28 0.080(9) 0.085(9) 0.065(7) 0.004(6) -0.030(7) -0.026(7)
C29 0.076(9) 0.086(9) 0.075(8) -0.001(7) -0.023(7) -0.027(7)
C30 0.082(10) 0.074(8) 0.075(8) 0.006(7) -0.030(7) -0.025(7)
C31 0.075(9) 0.067(7) 0.058(7) 0.000(6) -0.019(6) -0.014(6)
C32 0.073(9) 0.084(9) 0.081(9) 0.000(7) -0.030(7) -0.021(7)
C33 0.072(9) 0.076(8) 0.076(8) 0.001(7) -0.029(7) -0.018(7)
C34 0.105(13) 0.087(10) 0.083(10) 0.005(8) -0.041(9) -0.026(9)
C35 0.133(17) 0.112(14) 0.103(13) 0.023(11) -0.065(13) -0.025(13)
C36 0.130(18) 0.15(2) 0.100(14) 0.000(13) -0.045(13) -0.041(15)
C37 0.18(3) 0.088(13) 0.16(2) 0.002(14) -0.07(2) 0.001(15)
C38 0.067(8) 0.096(10) 0.068(8) -0.008(7) -0.024(6) -0.024(7)
C39 0.107(13) 0.135(16) 0.097(12) 0.040(11) -0.052(11) -0.067(12)
C40 0.081(10) 0.117(13) 0.078(9) 0.009(9) -0.028(8) -0.041(9)
C41 0.143(18) 0.20(3) 0.096(14) 0.045(16) -0.049(14) -0.089(19)
C42 0.22(3) 0.15(2) 0.17(2) 0.037(19) -0.07(2) -0.07(2)
C43 0.23(3) 0.18(3) 0.17(2) 0.02(2) -0.07(2) -0.09(2)
C44 0.143(19) 0.29(4) 0.23(3) 0.02(3) -0.02(2) -0.06(2)
C45 0.101(12) 0.071(9) 0.081(10) -0.019(7) -0.028(9) 0.001(8)
C46 0.096(11) 0.064(8) 0.094(11) -0.010(7) -0.025(9) -0.021(7)
C47 0.114(14) 0.071(9) 0.103(12) -0.005(8) -0.056(11) -0.002(9)
C48 0.085(12) 0.088(11) 0.126(15) -0.006(10) -0.042(11) 0.001(9)
C49 0.091(12) 0.080(10) 0.098(12) -0.023(8) -0.029(9) 0.015(9)
C50 0.15(2) 0.113(15) 0.092(12) -0.022(11) -0.028(13) -0.024(14)
C51 0.128(17) 0.083(11) 0.142(17) -0.014(11) -0.050(14) -0.029(11)
C52 0.20(3) 0.103(14) 0.134(18) 0.023(13) -0.091(19) -0.043(16)
C53 0.17(3) 0.17(3) 0.17(3) -0.06(2) -0.09(2) 0.00(2)
C54 0.112(15) 0.100(13) 0.109(14) -0.009(11) -0.010(12) -0.010(11)
C55 0.116(14) 0.118(13) 0.060(8) 0.005(8) -0.044(9) -0.031(11)
C56 0.083(10) 0.105(11) 0.062(8) 0.000(7) -0.025(7) -0.022(9)
C57 0.128(15) 0.075(9) 0.060(8) -0.014(7) -0.024(8) -0.022(9)
C58 0.19(2) 0.080(11) 0.083(11) -0.001(9) -0.043(13) -0.054(14)
C59 0.114(14) 0.088(11) 0.099(12) -0.045(9) -0.033(10) -0.014(10)
C60 0.118(17) 0.17(2) 0.106(15) -0.023(15) -0.041(13) -0.009(16)
C61 0.120(15) 0.108(13) 0.075(10) 0.000(9) -0.034(10) -0.020(11)
C62 0.15(2) 0.112(15) 0.113(16) -0.026(12) -0.052(15) 0.003(14)
C63 0.16(2) 0.120(18) 0.135(19) -0.048(15) -0.050(17) -0.001(16)
C64 0.15(2) 0.121(16) 0.109(14) -0.022(12) -0.035(14) -0.063(15)
C65 0.057(7) 0.089(9) 0.078(8) -0.038(7) -0.017(6) -0.002(6)
C66 0.081(12) 0.16(2) 0.105(12) 0.045(13) -0.036(10) -0.027(12)
C67 0.074(10) 0.099(12) 0.087(11) -0.026(9) -0.001(8) 0.002(9)
C68 0.074(9) 0.061(7) 0.098(10) -0.022(7) -0.025(8) -0.008(6)
C69 0.065(8) 0.091(10) 0.081(9) -0.006(8) -0.028(7) -0.019(7)
C70 0.116(17) 0.130(18) 0.15(2) -0.034(15) -0.031(15) -0.043(14)
C71 0.108(15) 0.20(3) 0.075(11) 0.019(13) -0.022(10) -0.059(16)
C72 0.13(2) 0.18(3) 0.123(19) -0.035(18) -0.036(16) 0.015(19)
C73 0.092(11) 0.063(8) 0.125(14) 0.002(8) -0.050(10) -0.015(7)
C74 0.109(14) 0.109(14) 0.096(12) -0.001(10) -0.038(11) -0.005(11)
C75 0.120(12) 0.056(7) 0.050(6) -0.012(5) -0.024(7) -0.015(7)
C76 0.098(11) 0.102(11) 0.068(8) 0.005(8) -0.033(8) -0.040(10)
C77 0.104(13) 0.099(12) 0.093(11) -0.029(10) -0.024(10) -0.028(10)
C78 0.100(13) 0.073(10) 0.137(16) -0.038(10) -0.032(12) -0.006(9)
C79 0.068(10) 0.094(11) 0.152(18) 0.025(12) -0.029(11) -0.035(9)
C80 0.078(11) 0.132(15) 0.105(13) -0.013(11) -0.029(9) -0.031(10)
C81 0.112(16) 0.16(2) 0.105(14) 0.002(14) -0.036(12) -0.057(15)
C82 0.108(14) 0.18(2) 0.089(12) -0.048(13) -0.032(10) -0.046(14)
C83 0.18(3) 0.111(19) 0.25(4) 0.01(2) -0.09(3) -0.029(19)
C84 0.106(15) 0.17(2) 0.123(16) -0.023(15) -0.025(12) -0.077(15)
C85 0.103(12) 0.093(10) 0.089(10) 0.005(8) -0.059(10) -0.030(9)
C86 0.076(11) 0.115(14) 0.129(15) 0.007(12) -0.045(11) -0.031(10)
C87 0.103(14) 0.144(18) 0.086(11) -0.035(12) -0.035(10) -0.024(13)
C88 0.14(2) 0.15(2) 0.082(12) -0.029(13) -0.028(13) -0.027(18)
C89 0.100(14) 0.134(18) 0.086(11) -0.014(11) -0.036(10) 0.000(12)
C90 0.130(19) 0.17(2) 0.113(16) 0.000(15) -0.060(15) 0.004(17)
C91 0.15(2) 0.20(3) 0.129(19) 0.006(18) -0.076(17) -0.08(2)
C92 0.20(3) 0.15(2) 0.17(3) -0.03(2) -0.08(2) -0.05(2)
C93 0.14(2) 0.26(4) 0.16(3) -0.12(3) -0.02(2) -0.05(3)
C94 0.15(2) 0.16(2) 0.17(3) 0.03(2) -0.06(2) -0.07(2)
C95 0.092(11) 0.078(9) 0.096(11) -0.001(8) -0.047(10) -0.008(8)
C96 0.085(11) 0.091(11) 0.110(13) 0.011(10) -0.044(10) -0.015(9)
C97 0.121(15) 0.075(10) 0.125(15) -0.014(10) -0.056(13) -0.010(10)
C98 0.114(14) 0.079(10) 0.090(11) -0.019(9) -0.002(10) -0.011(9)
C99 0.076(10) 0.100(12) 0.121(15) 0.008(11) -0.041(10) -0.019(9)
C100 0.115(15) 0.119(15) 0.103(13) 0.004(11) -0.046(12) -0.021(12)
C101 0.095(14) 0.104(14) 0.17(2) 0.010(15) -0.051(15) -0.001(11)
C102 0.138(19) 0.116(16) 0.120(16) -0.022(13) -0.035(14) -0.032(14)
C103 0.14(2) 0.21(4) 0.19(3) -0.06(3) -0.05(2) -0.02(2)
C104 0.111(18) 0.15(2) 0.15(2) 0.003(18) -0.003(16) -0.025(16)
C105 0.096(11) 0.082(10) 0.066(8) -0.009(7) -0.025(8) -0.002(8)
C106 0.101(11) 0.077(9) 0.080(9) -0.001(7) -0.034(8) -0.029(8)
C107 0.106(12) 0.079(9) 0.070(8) -0.005(7) -0.030(8) -0.019(8)
C108 0.101(12) 0.066(8) 0.087(11) -0.016(7) -0.019(9) -0.001(8)
C109 0.074(9) 0.092(11) 0.091(10) -0.005(8) -0.020(8) -0.025(8)
C110 0.075(10) 0.094(11) 0.101(11) 0.000(9) -0.024(9) -0.028(8)
C111 0.067(8) 0.089(10) 0.074(8) -0.012(7) -0.009(7) -0.018(7)
C112 0.095(13) 0.102(13) 0.107(13) -0.002(11) -0.024(11) -0.043(10)
C113 0.16(3) 0.19(4) 0.13(2) -0.04(2) -0.028(18) -0.03(2)
C114 0.122(15) 0.156(15) 0.141(15) -0.016(13) -0.040(13) -0.036(13)
C115 0.19(2) 0.23(2) 0.20(2) -0.026(17) -0.075(16) -0.046(16)
C116 0.17(3) 0.113(16) 0.104(16) -0.039(13) -0.043(16) -0.006(17)
C119 0.26(4) 0.28(4) 0.31(4) -0.07(3) -0.08(3) -0.09(3)
O31 0.24(3) 0.24(3) 0.24(3) -0.01(2) -0.09(2) -0.01(2)
C120 0.24(3) 0.17(3) 0.20(3) 0.01(2) -0.05(3) -0.05(3)
O32 0.20(2) 0.21(2) 0.19(2) -0.10(2) -0.039(19) -0.02(2)
O33 0.155(16) 0.131(13) 0.184(18) -0.026(12) -0.041(13) -0.039(12)
O34 0.25(3) 0.37(4) 0.34(4) -0.02(3) -0.09(3) -0.11(3)

loop_
_atom_type_symbol
_atom_type_description
_atom_type_scat_dispersion_real
_atom_type_scat_dispersion_imag
_atom_type_scat_source
C C 0.0181 0.0091 'International Tables Vol C Tables 4.2.6.8 and 6.1.1.4'
H H 0.0000 0.0000 'International Tables Vol C Tables 4.2.6.8 and 6.1.1.4'
N N 0.0311 0.0180 'International Tables Vol C Tables 4.2.6.8 and 6.1.1.4'
O O 0.0492 0.0322 'International Tables Vol C Tables 4.2.6.8 and 6.1.1.4'
Rh Rh 0.0927 3.6045 'International Tables Vol C Tables 4.2.6.8 and 6.1.1.4'
S S 0.3331 0.5567 'International Tables Vol C Tables 4.2.6.8 and 6.1.1.4'
F F 0.0727 0.0534 'International Tables Vol C Tables 4.2.6.8 and 6.1.1.4'
Cl Cl 0.3639 0.7018 'International Tables Vol C Tables 4.2.6.8 and 6.1.1.4'

loop_
_geom_angle_atom_site_label_1
_geom_angle_atom_site_label_2
_geom_angle_atom_site_label_3
_geom_angle
C49 Rh1 C46 64.8(8)
C49 Rh1 N1 109.2(6)
C46 Rh1 N1 117.7(6)
C49 Rh1 C48 39.0(8)
C46 Rh1 C48 65.2(8)
N1 Rh1 C48 146.5(7)
C49 Rh1 O2 111.4(7)
C46 Rh1 O2 157.6(6)
N1 Rh1 O2 84.6(4)
C48 Rh1 O2 97.4(7)
C49 Rh1 C47 65.1(8)
C46 Rh1 C47 41.1(7)
N1 Rh1 C47 158.8(6)
C48 Rh1 C47 37.7(8)
O2 Rh1 C47 116.5(6)
C49 Rh1 C45 38.7(8)
C46 Rh1 C45 37.6(7)
N1 Rh1 C45 96.9(6)
C48 Rh1 C45 64.6(8)
O2 Rh1 C45 148.8(6)
C47 Rh1 C45 65.5(7)
C49 Rh1 O1 163.3(6)
C46 Rh1 O1 101.8(5)
N1 Rh1 O1 85.5(4)
C48 Rh1 O1 127.7(7)
O2 Rh1 O1 77.0(4)
C47 Rh1 O1 98.3(6)
C45 Rh1 O1 134.2(6)
C57 Rh2 N2 107.1(5)
C57 Rh2 O4 112.6(5)
N2 Rh2 O4 88.6(4)
C57 Rh2 C59 65.6(7)
N2 Rh2 C59 119.3(6)
O4 Rh2 C59 151.8(6)
C57 Rh2 C55 64.8(7)
N2 Rh2 C55 159.2(6)
O4 Rh2 C55 112.2(6)
C59 Rh2 C55 40.1(8)
C57 Rh2 O3 163.2(6)
N2 Rh2 O3 86.6(4)
O4 Rh2 O3 76.5(4)
C59 Rh2 O3 99.5(6)
C55 Rh2 O3 99.0(6)
C57 Rh2 C56 38.9(4)
N2 Rh2 C56 144.1(5)
O4 Rh2 C56 95.5(5)
C59 Rh2 C56 64.9(7)
C55 Rh2 C56 37.3(7)
O3 Rh2 C56 129.0(5)
C57 Rh2 C58 37.5(7)
N2 Rh2 C58 95.6(7)
O4 Rh2 C58 149.4(7)
C59 Rh2 C58 40.5(9)
C55 Rh2 C58 66.0(9)
O3 Rh2 C58 133.9(7)
C56 Rh2 C58 64.1(7)
C65 Rh3 O6 132.8(5)
C65 Rh3 C67 62.6(7)
O6 Rh3 C67 97.3(6)
C65 Rh3 O5 138.9(5)
O6 Rh3 O5 88.3(4)
C67 Rh3 O5 121.4(6)
C65 Rh3 C69 39.4(6)
O6 Rh3 C69 161.9(5)
C67 Rh3 C69 64.6(7)
O5 Rh3 C69 101.8(5)
C65 Rh3 C68 63.5(6)
O6 Rh3 C68 127.0(5)
C67 Rh3 C68 38.6(7)
O5 Rh3 C68 94.5(5)
C69 Rh3 C68 38.2(6)
C65 Rh3 N3 95.9(5)
O6 Rh3 N3 86.2(4)
C67 Rh3 N3 153.5(7)
O5 Rh3 N3 84.8(4)
C69 Rh3 N3 109.4(6)
C68 Rh3 N3 146.8(6)
C65 Rh3 C66 36.9(7)
O6 Rh3 C66 100.1(6)
C67 Rh3 C66 39.2(5)
O5 Rh3 C66 159.3(7)
C69 Rh3 C66 65.7(6)
C68 Rh3 C66 65.4(7)
N3 Rh3 C66 114.4(7)
C75 Rh4 O10 137.5(5)
C75 Rh4 O9 133.5(5)
O10 Rh4 O9 88.8(4)
C75 Rh4 C79 41.1(6)
O10 Rh4 C79 101.0(6)
O9 Rh4 C79 160.4(8)
C75 Rh4 C76 38.1(6)
O10 Rh4 C76 161.0(6)
O9 Rh4 C76 100.4(5)
C79 Rh4 C76 65.6(7)
C75 Rh4 N4 93.2(5)
O10 Rh4 N4 85.6(5)
O9 Rh4 N4 84.5(4)
C79 Rh4 N4 112.9(8)
C76 Rh4 N4 111.7(6)
C75 Rh4 C78 69.2(7)
O10 Rh4 C78 93.5(7)
O9 Rh4 C78 122.8(7)
C79 Rh4 C78 40.5(9)
C76 Rh4 C78 67.5(8)
N4 Rh4 C78 152.7(7)
C75 Rh4 C77 65.0(6)
O10 Rh4 C77 125.5(6)
O9 Rh4 C77 94.7(6)
C79 Rh4 C77 65.8(9)
C76 Rh4 C77 37.8(7)
N4 Rh4 C77 148.9(7)
C78 Rh4 C77 41.1(8)
C86 Rh5 C89 66.4(9)
C86 Rh5 O7 159.2(7)
C89 Rh5 O7 103.0(7)
C86 Rh5 O8 97.1(6)
C89 Rh5 O8 160.2(8)
O7 Rh5 O8 88.8(4)
C86 Rh5 C85 39.1(7)
C89 Rh5 C85 39.7(8)
O7 Rh5 C85 139.9(6)
O8 Rh5 C85 131.2(6)
C86 Rh5 C88 65.6(10)
C89 Rh5 C88 36.3(9)
O7 Rh5 C88 95.0(9)
O8 Rh5 C88 127.9(9)
C85 Rh5 C88 63.6(10)
C86 Rh5 C87 41.0(9)
C89 Rh5 C87 63.2(10)
O7 Rh5 C87 118.5(7)
O8 Rh5 C87 97.2(7)
C85 Rh5 C87 65.1(8)
C88 Rh5 C87 37.2(9)
C86 Rh5 N5 114.1(8)
C89 Rh5 N5 112.5(8)
O7 Rh5 N5 86.3(5)
O8 Rh5 N5 83.8(5)
C85 Rh5 N5 95.5(6)
C88 Rh5 N5 148.2(9)
C87 Rh5 N5 155.1(7)
O11 Rh6 O12 87.8(4)
O11 Rh6 C96 103.2(6)
O12 Rh6 C96 162.4(7)
O11 Rh6 N6 84.7(5)
O12 Rh6 N6 84.1(5)
C96 Rh6 N6 110.4(7)
O11 Rh6 C95 141.2(6)
O12 Rh6 C95 130.9(6)
C96 Rh6 C95 40.2(7)
N6 Rh6 C95 96.4(6)
O11 Rh6 C99 156.3(7)
O12 Rh6 C99 99.7(6)
C96 Rh6 C99 64.9(7)
N6 Rh6 C99 118.3(7)
C95 Rh6 C99 38.0(8)
O11 Rh6 C98 118.5(8)
O12 Rh6 C98 96.6(6)
C96 Rh6 C98 66.1(8)
N6 Rh6 C98 156.8(8)
C95 Rh6 C98 65.6(8)
C99 Rh6 C98 38.6(9)
O11 Rh6 C97 92.6(7)
O12 Rh6 C97 129.5(7)
C96 Rh6 C97 37.7(8)
N6 Rh6 C97 146.3(7)
C95 Rh6 C97 65.4(7)
C99 Rh6 C97 65.2(8)
C98 Rh6 C97 40.8(8)
C11 N1 C7 118.2(12)
C11 N1 Rh1 121.8(10)
C7 N1 Rh1 119.4(10)
C26 N2 C30 118.2(11)
C26 N2 Rh2 119.3(9)
C30 N2 Rh2 122.5(9)
C108 N3 C105 120.0(14)
C108 N3 Rh3 119.0(10)
C105 N3 Rh3 120.4(11)
C107 N4 C106 115.9(13)
C107 N4 Rh4 121.5(10)
C106 N4 Rh4 122.3(10)
C109 N5 C112 115.4(16)
C109 N5 Rh5 121.5(12)
C112 N5 Rh5 123.0(13)
C110 N6 C111 115.8(14)
C110 N6 Rh6 121.2(11)
C111 N6 Rh6 122.3(11)
C1 O1 Rh1 111.4(11)
C2 O2 Rh1 115.0(11)
C4 O3 Rh2 115.4(9)
C5 O4 Rh2 115.7(9)
C12 O5 Rh3 124.6(8)
C14 O6 Rh3 129.6(9)
C19 O7 Rh5 124.2(10)
C21 O8 Rh5 128.5(10)
C31 O9 Rh4 124.6(8)
C33 O10 Rh4 126.1(9)
C38 O11 Rh6 123.6(10)
C40 O12 Rh6 126.4(11)
O15 S1 O14 116.3(15)
O15 S1 O13 115.6(15)
O14 S1 O13 114.2(12)
O15 S1 C113 104.1(19)
O14 S1 C113 100.5(15)
O13 S1 C113 103.2(18)
O17 S2 O18 108.5(19)
O17 S2 O16 118.0(14)
O18 S2 O16 115.8(12)
O17 S2 C114 106.5(19)
O18 S2 C114 102.6(15)
O16 S2 C114 103.8(12)
O19 S3 O21 106.8(17)
O19 S3 O20 120(3)
O21 S3 O20 110(2)
O19 S3 C115 99(2)
O21 S3 C115 107.2(18)
O20 S3 C115 112(2)
O23 S4 O24 100(2)
O23 S4 O22 107.5(18)
O24 S4 O22 130(2)
O23 S4 C116 108.9(17)
O24 S4 C116 95(2)
O22 S4 C116 112.3(15)
O1 C1 C6 118.4(16)
O1 C1 C2 119.5(15)
C6 C1 C2 122.1(13)
O2 C2 C3 125.3(16)
O2 C2 C1 117.1(15)
C3 C2 C1 117.5(13)
C4 C3 C2 122.3(13)
C4 C3 Cl1 118.8(11)
C2 C3 Cl1 118.8(11)
O3 C4 C3 124.6(13)
O3 C4 C5 115.0(12)
C3 C4 C5 120.4(12)
O4 C5 C6 125.1(13)
O4 C5 C4 117.3(13)
C6 C5 C4 117.6(13)
C5 C6 C1 120.0(14)
C5 C6 Cl2 119.2(11)
C1 C6 Cl2 120.7(12)
N1 C7 C8 123.0(14)
C9 C8 C7 116.6(13)
C9 C8 C12 127.2(13)
C7 C8 C12 116.3(12)
C8 C9 C10 121.5(14)
C11 C10 C9 116.2(14)
C11 C10 C19 125.5(13)
C9 C10 C19 118.2(13)
N1 C11 C10 124.4(14)
O5 C12 C13 128.1(12)
O5 C12 C8 115.2(12)
C13 C12 C8 116.7(13)
C12 C13 C14 124.6(14)
O6 C14 C13 124.2(14)
O6 C14 C15 116.3(13)
C13 C14 C15 119.2(15)
C18 C15 C16 114(2)
C18 C15 C14 113.7(17)
C16 C15 C14 108(2)
C18 C15 C17 105(2)
C16 C15 C17 112(3)
C14 C15 C17 104.5(19)
O7 C19 C20 126.3(15)
O7 C19 C10 113.2(13)
C20 C19 C10 120.6(13)
C19 C20 C21 129.0(16)
O8 C21 C20 122.6(15)
O8 C21 C22 117.9(15)
C20 C21 C22 119.5(15)
C24 C22 C21 113.7(18)
C24 C22 C25 112.5(18)
C21 C22 C25 105.8(19)
C24 C22 C23 107.9(18)
C21 C22 C23 105.3(16)
C25 C22 C23 111.5(18)
N2 C26 C27 123.5(13)
C28 C27 C26 115.8(13)
C28 C27 C31 125.0(13)
C26 C27 C31 119.2(14)
C27 C28 C29 120.0(14)
C30 C29 C28 117.9(14)
C30 C29 C38 125.0(14)
C28 C29 C38 117.1(13)
N2 C30 C29 124.4(14)
O9 C31 C32 126.3(13)
O9 C31 C27 113.2(11)
C32 C31 C27 120.5(14)
C33 C32 C31 125.6(15)
O10 C33 C32 127.8(14)
O10 C33 C34 113.7(13)
C32 C33 C34 118.4(14)
C37 C34 C35 107(2)
C37 C34 C36 109.1(19)
C35 C34 C36 112.9(17)
C37 C34 C33 105.8(16)
C35 C34 C33 112.3(14)
C36 C34 C33 109.1(16)
O11 C38 C39 127.5(15)
O11 C38 C29 111.4(13)
C39 C38 C29 120.9(14)
C40 C39 C38 127.2(16)
O12 C40 C39 126.7(16)
O12 C40 C41 111.3(15)
C39 C40 C41 121.9(16)
C42 C41 C40 115(2)
C42 C41 C43 113.7(18)
C40 C41 C43 107(2)
C42 C41 C44 113(2)
C40 C41 C44 103(2)
C43 C41 C44 103.4(18)
C46 C45 C49 108.4(16)
C46 C45 C50 125(2)
C49 C45 C50 126.5(18)
C46 C45 Rh1 69.8(9)
C49 C45 Rh1 68.8(9)
C50 C45 Rh1 124.6(13)
C45 C46 C47 107.8(17)
C45 C46 C51 131.1(18)
C47 C46 C51 121.1(17)
C45 C46 Rh1 72.6(9)
C47 C46 Rh1 69.9(9)
C51 C46 Rh1 122.2(12)
C48 C47 C46 105.8(17)
C48 C47 C52 128(2)
C46 C47 C52 126(2)
C48 C47 Rh1 70.9(10)
C46 C47 Rh1 69.0(8)
C52 C47 Rh1 125.1(15)
C47 C48 C49 109.7(19)
C47 C48 C53 128(2)
C49 C48 C53 122(2)
C47 C48 Rh1 71.4(10)
C49 C48 Rh1 69.8(10)
C53 C48 Rh1 123.7(16)
C45 C49 C48 108.1(18)
C45 C49 C54 125.2(19)
C48 C49 C54 126(2)
C45 C49 Rh1 72.5(10)
C48 C49 Rh1 71.2(10)
C54 C49 Rh1 128.2(13)
C56 C55 C59 108.8(17)
C56 C55 C60 128.8(19)
C59 C55 C60 122(2)
C56 C55 Rh2 72.9(9)
C59 C55 Rh2 69.8(9)
C60 C55 Rh2 125.3(14)
C55 C56 C57 108.3(16)
C55 C56 C61 123.3(16)
C57 C56 C61 127.6(16)
C55 C56 Rh2 69.9(9)
C57 C56 Rh2 68.2(8)
C61 C56 Rh2 119.7(12)
C58 C57 C56 110.6(18)
C58 C57 C62 124.7(19)
C56 C57 C62 124.1(16)
C58 C57 Rh2 73.9(11)
C56 C57 Rh2 72.9(9)
C62 C57 Rh2 127.1(14)
C57 C58 C63 128(3)
C57 C58 C59 106.3(17)
C63 C58 C59 126(2)
C57 C58 Rh2 68.6(10)
C63 C58 Rh2 127.8(16)
C59 C58 Rh2 68.0(10)
C55 C59 C58 105.6(17)
C55 C59 C64 124.2(19)
C58 C59 C64 130.1(18)
C55 C59 Rh2 70.1(9)
C58 C59 Rh2 71.6(11)
C64 C59 Rh2 126.4(13)
C66 C65 C69 116.0(15)
C66 C65 C70 122.5(18)
C69 C65 C70 121.2(16)
C66 C65 Rh3 76.5(11)
C69 C65 Rh3 73.5(9)
C70 C65 Rh3 124.2(12)
C65 C66 C67 101.6(16)
C65 C66 C71 129(2)
C67 C66 C71 129(2)
C65 C66 Rh3 66.6(10)
C67 C66 Rh3 67.0(9)
C71 C66 Rh3 125.0(15)
C68 C67 C66 111.1(16)
C68 C67 C72 122(2)
C66 C67 C72 126(2)
C68 C67 Rh3 72.9(9)
C66 C67 Rh3 73.9(11)
C72 C67 Rh3 122.6(16)
C67 C68 C69 107.7(14)
C67 C68 C73 129.8(16)
C69 C68 C73 121.6(16)
C67 C68 Rh3 68.5(9)
C69 C68 Rh3 70.8(8)
C73 C68 Rh3 118.0(11)
C68 C69 C65 103.3(13)
C68 C69 C74 126.4(16)
C65 C69 C74 130.4(16)
C68 C69 Rh3 71.0(9)
C65 C69 Rh3 67.1(8)
C74 C69 Rh3 124.5(12)
C76 C75 C79 110.6(16)
C76 C75 C80 125.5(15)
C79 C75 C80 119.4(15)
C76 C75 Rh4 76.9(10)
C79 C75 Rh4 74.0(10)
C80 C75 Rh4 135.6(12)
C75 C76 C77 109.2(15)
C75 C76 C81 126.2(19)
C77 C76 C81 124.6(18)
C75 C76 Rh4 65.0(9)
C77 C76 Rh4 72.5(11)
C81 C76 Rh4 126.6(13)
C76 C77 C82 129(2)
C76 C77 C78 109.6(16)
C82 C77 C78 121.1(19)
C76 C77 Rh4 69.7(10)
C82 C77 Rh4 121.1(13)
C78 C77 Rh4 68.8(10)
C79 C78 C77 102.1(15)
C79 C78 C83 129(2)
C77 C78 C83 129(2)
C79 C78 Rh4 68.2(10)
C77 C78 Rh4 70.2(10)
C83 C78 Rh4 126.4(19)
C75 C79 C78 107.6(16)
C75 C79 C84 132(2)
C78 C79 C84 119.8(19)
C75 C79 Rh4 64.9(9)
C78 C79 Rh4 71.3(10)
C84 C79 Rh4 124.1(16)
C86 C85 C89 106.2(18)
C86 C85 C90 123(2)
C89 C85 C90 131(2)
C86 C85 Rh5 68.2(10)
C89 C85 Rh5 68.0(10)
C90 C85 Rh5 122.7(13)
C85 C86 C87 105.5(18)
C85 C86 C91 130(2)
C87 C86 C91 124(2)
C85 C86 Rh5 72.6(10)
C87 C86 Rh5 72.1(10)
C91 C86 Rh5 129.8(17)
C88 C87 C86 106(2)
C88 C87 C92 124(3)
C86 C87 C92 129(2)
C88 C87 Rh5 70.9(13)
C86 C87 Rh5 66.9(11)
C92 C87 Rh5 118.8(17)
C89 C88 C87 111(3)
C89 C88 C93 126(3)
C87 C88 C93 123(3)
C89 C88 Rh5 69.3(13)
C87 C88 Rh5 71.8(12)
C93 C88 Rh5 123.9(19)
C88 C89 C85 110(2)
C88 C89 C94 125(2)
C85 C89 C94 125(2)
C88 C89 Rh5 74.3(14)
C85 C89 Rh5 72.2(11)
C94 C89 Rh5 124.1(18)
C99 C95 C96 106.6(17)
C99 C95 C100 126.5(19)
C96 C95 C100 126.8(19)
C99 C95 Rh6 71.2(10)
C96 C95 Rh6 69.4(9)
C100 C95 Rh6 127.5(13)
C101 C96 C97 124(2)
C101 C96 C95 126(2)
C97 C96 C95 109.6(18)
C101 C96 Rh6 123.4(14)
C97 C96 Rh6 73.4(11)
C95 C96 Rh6 70.3(9)
C96 C97 C102 130(2)
C96 C97 C98 106.8(18)
C102 C97 C98 122(2)
C96 C97 Rh6 68.9(11)
C102 C97 Rh6 121.3(16)
C98 C97 Rh6 68.4(10)
C103 C98 C99 127(2)
C103 C98 C97 127(3)
C99 C98 C97 105.3(17)
C103 C98 Rh6 129(2)
C99 C98 Rh6 70.3(11)
C97 C98 Rh6 70.8(10)
C95 C99 C98 111.5(17)
C95 C99 C104 127(2)
C98 C99 C104 121(2)
C95 C99 Rh6 70.9(10)
C98 C99 Rh6 71.1(11)
C104 C99 Rh6 122.5(16)
N3 C105 C106 119.9(14)
N4 C106 C105 122.3(14)
N4 C107 C108 121.3(15)
N3 C108 C107 120.5(15)
N5 C109 C110 120.4(16)
N6 C110 C109 122.5(16)
C112 C111 N6 122.4(15)
C111 C112 N5 123.4(17)
F1 C113 F2 109(3)
F1 C113 F3 112(3)
F2 C113 F3 104(3)
F1 C113 S1 110(2)
F2 C113 S1 111.6(19)
F3 C113 S1 110(2)
F5 C114 F4 102(3)
F5 C114 F6 110(3)
F4 C114 F6 102(3)
F5 C114 S2 119(3)
F4 C114 S2 113(2)
F6 C114 S2 109(2)
F9 C115 F8 86(3)
F9 C115 F7 85(3)
F8 C115 F7 105(3)
F9 C115 S3 118(3)
F8 C115 S3 124(3)
F7 C115 S3 125(3)
F12 C116 F10 104(3)
F12 C116 F11 104(2)
F10 C116 F11 103(3)
F12 C116 S4 124(2)
F10 C116 S4 109.8(18)
F11 C116 S4 111(2)

loop_
_geom_bond_atom_site_label_1
_geom_bond_atom_site_label_2
_geom_bond_distance
Rh1 C49 2.092(16)
Rh1 C46 2.104(15)
Rh1 N1 2.111(10)
Rh1 C48 2.111(18)
Rh1 O2 2.117(10)
Rh1 C47 2.117(16)
Rh1 C45 2.140(16)
Rh1 O1 2.158(10)
Rh2 C57 2.110(15)
Rh2 N2 2.119(10)
Rh2 O4 2.127(10)
Rh2 C59 2.128(18)
Rh2 C55 2.133(15)
Rh2 O3 2.150(9)
Rh2 C56 2.172(14)
Rh2 C58 2.178(19)
Rh3 C65 2.056(14)
Rh3 O6 2.070(10)
Rh3 C67 2.087(15)
Rh3 O5 2.090(9)
Rh3 C69 2.141(15)
Rh3 C68 2.144(14)
Rh3 N3 2.161(13)
Rh3 C66 2.18(2)
Rh4 C75 1.973(17)
Rh4 O10 2.068(10)
Rh4 O9 2.088(9)
Rh4 C79 2.095(16)
Rh4 C76 2.120(16)
Rh4 N4 2.125(12)
Rh4 C78 2.136(18)
Rh4 C77 2.156(18)
Rh5 C86 2.072(19)
Rh5 C89 2.07(2)
Rh5 O7 2.089(10)
Rh5 O8 2.103(12)
Rh5 C85 2.129(15)
Rh5 C88 2.13(2)
Rh5 C87 2.14(2)
Rh5 N5 2.146(13)
Rh6 O11 2.105(10)
Rh6 O12 2.109(12)
Rh6 C96 2.126(17)
Rh6 N6 2.137(12)
Rh6 C95 2.138(16)
Rh6 C99 2.142(18)
Rh6 C98 2.152(18)
Rh6 C97 2.185(18)
Cl1 C3 1.748(13)
Cl2 C6 1.745(15)
N1 C11 1.30(2)
N1 C7 1.354(19)
N2 C26 1.289(17)
N2 C30 1.319(19)
N3 C108 1.28(2)
N3 C105 1.31(2)
N4 C107 1.32(2)
N4 C106 1.33(2)
N5 C109 1.32(2)
N5 C112 1.34(2)
N6 C110 1.32(2)
N6 C111 1.32(2)
O1 C1 1.273(17)
O2 C2 1.248(17)
O3 C4 1.268(16)
O4 C5 1.245(17)
O5 C12 1.258(17)
O6 C14 1.224(18)
O7 C19 1.266(17)
O8 C21 1.200(19)
O9 C31 1.278(17)
O10 C33 1.228(18)
O11 C38 1.258(18)
O12 C40 1.21(2)
O13 S1 1.46(2)
O14 S1 1.43(2)
O15 S1 1.41(2)
O16 S2 1.378(15)
O17 S2 1.30(3)
O18 S2 1.36(2)
O19 S3 1.38(3)
O20 S3 1.45(4)
O21 S3 1.44(3)
O22 S4 1.43(3)
O23 S4 1.40(3)
O24 S4 1.41(4)
S1 C113 1.813(18)
S2 C114 1.79(3)
S3 C115 1.62(4)
S4 C116 1.69(3)
F1 C113 1.33(4)
F2 C113 1.331(18)
F3 C113 1.37(4)
F4 C114 1.307(18)
F5 C114 1.27(4)
F6 C114 1.40(3)
F7 C115 1.351(19)
F8 C115 1.348(19)
F9 C115 1.342(19)
F10 C116 1.37(3)
F11 C116 1.42(4)
F12 C116 1.316(17)
C1 C6 1.41(2)
C1 C2 1.46(3)
C2 C3 1.41(2)
C3 C4 1.348(19)
C4 C5 1.541(19)
C5 C6 1.39(2)
C7 C8 1.40(2)
C8 C9 1.36(2)
C8 C12 1.476(19)
C9 C10 1.41(2)
C10 C11 1.39(2)
C10 C19 1.50(2)
C12 C13 1.42(2)
C13 C14 1.44(2)
C14 C15 1.56(2)
C15 C18 1.43(3)
C15 C16 1.44(4)
C15 C17 1.62(4)
C19 C20 1.37(2)
C20 C21 1.45(2)
C21 C22 1.51(2)
C22 C24 1.506(17)
C22 C25 1.519(17)
C22 C23 1.537(18)
C26 C27 1.42(2)
C27 C28 1.37(2)
C27 C31 1.51(2)
C28 C29 1.39(2)
C29 C30 1.33(2)
C29 C38 1.54(2)
C31 C32 1.40(2)
C32 C33 1.38(2)
C33 C34 1.60(2)
C34 C37 1.52(3)
C34 C35 1.53(3)
C34 C36 1.53(3)
C38 C39 1.38(2)
C39 C40 1.36(3)
C40 C41 1.51(3)
C41 C42 1.500(17)
C41 C43 1.531(18)
C41 C44 1.532(18)
C45 C46 1.37(2)
C45 C49 1.40(3)
C45 C50 1.47(3)
C46 C47 1.48(3)
C46 C51 1.57(3)
C47 C48 1.37(3)
C47 C52 1.48(3)
C48 C49 1.40(3)
C48 C53 1.64(4)
C49 C54 1.54(3)
C55 C56 1.38(3)
C55 C59 1.46(3)
C55 C60 1.58(3)
C56 C57 1.428(16)
C56 C61 1.52(3)
C57 C58 1.38(3)
C57 C62 1.463(17)
C58 C63 1.44(3)
C58 C59 1.49(3)
C59 C64 1.53(3)
C65 C66 1.35(3)
C65 C69 1.42(2)
C65 C70 1.61(3)
C66 C67 1.432(18)
C66 C71 1.49(3)
C67 C68 1.40(3)
C67 C72 1.52(3)
C68 C69 1.40(2)
C68 C73 1.49(2)
C69 C74 1.55(2)
C75 C76 1.34(2)
C75 C79 1.43(2)
C75 C80 1.469(16)
C76 C77 1.39(3)
C76 C81 1.52(3)
C77 C82 1.50(3)
C77 C78 1.51(3)
C78 C79 1.46(3)
C78 C83 1.51(4)
C79 C84 1.53(3)
C85 C86 1.41(3)
C85 C89 1.43(3)
C85 C90 1.56(3)
C86 C87 1.48(3)
C86 C91 1.50(3)
C87 C88 1.37(3)
C87 C92 1.53(4)
C88 C89 1.31(3)
C88 C93 1.63(4)
C89 C94 1.63(4)
C95 C99 1.39(3)
C95 C96 1.47(3)
C95 C100 1.50(3)
C96 C101 1.38(3)
C96 C97 1.39(3)
C97 C102 1.44(3)
C97 C98 1.51(3)
C98 C103 1.35(4)
C98 C99 1.42(3)
C99 C104 1.52(3)
C105 C106 1.39(2)
C107 C108 1.41(2)
C109 C110 1.38(3)
C111 C112 1.31(3)
C119 O31 1.42(2)
C120 O32 1.49(5)

loop_
_geom_torsion_atom_site_label_1
_geom_torsion_atom_site_label_2
_geom_torsion_atom_site_label_3
_geom_torsion_atom_site_label_4
_geom_torsion
Rh1 O1 C1 C6 -179.6(11)
Rh1 O1 C1 C2 -0.3(16)
Rh1 O2 C2 C3 177.4(10)
Rh1 O2 C2 C1 -2.8(16)
O1 C1 C2 O2 2(2)
C6 C1 C2 O2 -178.5(14)
O1 C1 C2 C3 -178.0(12)
C6 C1 C2 C3 1(2)
O2 C2 C3 C4 177.2(13)
C1 C2 C3 C4 -3(2)
O2 C2 C3 Cl1 -0.6(19)
C1 C2 C3 Cl1 179.6(10)
Rh2 O3 C4 C3 177.8(10)
Rh2 O3 C4 C5 -2.0(14)
C2 C3 C4 O3 -177.6(12)
Cl1 C3 C4 O3 0.2(19)
C2 C3 C4 C5 2(2)
Cl1 C3 C4 C5 180.0(10)
Rh2 O4 C5 C6 -176.9(12)
Rh2 O4 C5 C4 3.7(16)
O3 C4 C5 O4 -1.2(18)
C3 C4 C5 O4 179.0(13)
O3 C4 C5 C6 179.4(13)
C3 C4 C5 C6 0(2)
O4 C5 C6 C1 179.8(15)
C4 C5 C6 C1 -1(2)
O4 C5 C6 Cl2 3(2)
C4 C5 C6 Cl2 -177.8(11)
O1 C1 C6 C5 179.7(14)
C2 C1 C6 C5 0(2)
O1 C1 C6 Cl2 -3(2)
C2 C1 C6 Cl2 177.3(12)
C11 N1 C7 C8 1(2)
Rh1 N1 C7 C8 173.0(12)
N1 C7 C8 C9 -1(2)
N1 C7 C8 C12 -179.7(14)
C7 C8 C9 C10 -2(2)
C12 C8 C9 C10 177.3(14)
C8 C9 C10 C11 4(2)
C8 C9 C10 C19 -178.7(14)
C7 N1 C11 C10 1(2)
Rh1 N1 C11 C10 -170.6(12)
C9 C10 C11 N1 -4(2)
C19 C10 C11 N1 178.9(15)
Rh3 O5 C12 C13 6(2)
Rh3 O5 C12 C8 -171.9(9)
C9 C8 C12 O5 -160.3(14)
C7 C8 C12 O5 18.6(19)
C9 C8 C12 C13 22(2)
C7 C8 C12 C13 -159.5(14)
O5 C12 C13 C14 2(3)
C8 C12 C13 C14 179.6(14)
Rh3 O6 C14 C13 -1(2)
Rh3 O6 C14 C15 173.0(11)
C12 C13 C14 O6 -5(3)
C12 C13 C14 C15 -178.4(16)
O6 C14 C15 C18 -177.9(19)
C13 C14 C15 C18 -4(3)
O6 C14 C15 C16 55(2)
C13 C14 C15 C16 -130(2)
O6 C14 C15 C17 -64(3)
C13 C14 C15 C17 110(3)
Rh5 O7 C19 C20 9(2)
Rh5 O7 C19 C10 -170.5(9)
C11 C10 C19 O7 169.4(15)
C9 C10 C19 O7 -8(2)
C11 C10 C19 C20 -10(2)
C9 C10 C19 C20 172.0(16)
O7 C19 C20 C21 -3(3)
C10 C19 C20 C21 176.6(18)
Rh5 O8 C21 C20 -3(3)
Rh5 O8 C21 C22 178.8(13)
C19 C20 C21 O8 -1(3)
C19 C20 C21 C22 177.9(19)
O8 C21 C22 C24 171(2)
C20 C21 C22 C24 -8(3)
O8 C21 C22 C25 -66(2)
C20 C21 C22 C25 116(2)
O8 C21 C22 C23 53(2)
C20 C21 C22 C23 -126(2)
C30 N2 C26 C27 -4(2)
Rh2 N2 C26 C27 176.3(11)
N2 C26 C27 C28 3(2)
N2 C26 C27 C31 -179.0(14)
C26 C27 C28 C29 1(2)
C31 C27 C28 C29 -177.1(15)
C27 C28 C29 C30 -3(2)
C27 C28 C29 C38 177.4(15)
C26 N2 C30 C29 1(2)
Rh2 N2 C30 C29 -179.1(13)
C28 C29 C30 N2 2(3)
C38 C29 C30 N2 -178.4(15)
Rh4 O9 C31 C32 2(2)
Rh4 O9 C31 C27 -179.2(9)
C28 C27 C31 O9 -172.5(15)
C26 C27 C31 O9 10(2)
C28 C27 C31 C32 6(2)
C26 C27 C31 C32 -171.8(15)
O9 C31 C32 C33 7(3)
C27 C31 C32 C33 -171.4(15)
Rh4 O10 C33 C32 5(2)
Rh4 O10 C33 C34 -178.0(10)
C31 C32 C33 O10 -11(3)
C31 C32 C33 C34 171.8(15)
O10 C33 C34 C37 55(2)
C32 C33 C34 C37 -127(2)
O10 C33 C34 C35 172.2(17)
C32 C33 C34 C35 -10(2)
O10 C33 C34 C36 -62(2)
C32 C33 C34 C36 115.7(19)
Rh6 O11 C38 C39 2(3)
Rh6 O11 C38 C29 177.8(10)
C30 C29 C38 O11 176.6(16)
C28 C29 C38 O11 -4(2)
C30 C29 C38 C39 -7(3)
C28 C29 C38 C39 172.4(18)
O11 C38 C39 C40 -8(4)
C29 C38 C39 C40 176(2)
Rh6 O12 C40 C39 2(3)
Rh6 O12 C40 C41 -176.8(15)
C38 C39 C40 O12 6(4)
C38 C39 C40 C41 -175(2)
O12 C40 C41 C42 143(2)
C39 C40 C41 C42 -36(3)
O12 C40 C41 C43 -89(2)
C39 C40 C41 C43 91(3)
O12 C40 C41 C44 20(3)
C39 C40 C41 C44 -160(3)
C49 C45 C46 C47 3.3(18)
C50 C45 C46 C47 -179.8(17)
Rh1 C45 C46 C47 61.4(11)
C49 C45 C46 C51 -176.0(17)
C50 C45 C46 C51 1(3)
Rh1 C45 C46 C51 -117.8(19)
C49 C45 C46 Rh1 -58.2(11)
C50 C45 C46 Rh1 118.8(18)
C45 C46 C47 C48 -1.4(19)
C51 C46 C47 C48 178.0(16)
Rh1 C46 C47 C48 61.8(12)
C45 C46 C47 C52 178.0(19)
C51 C46 C47 C52 -3(3)
Rh1 C46 C47 C52 -119(2)
C45 C46 C47 Rh1 -63.1(11)
C51 C46 C47 Rh1 116.2(16)
C46 C47 C48 C49 -1(2)
C52 C47 C48 C49 179.5(19)
Rh1 C47 C48 C49 59.4(13)
C46 C47 C48 C53 -179(2)
C52 C47 C48 C53 1(3)
Rh1 C47 C48 C53 -119(2)
C46 C47 C48 Rh1 -60.5(11)
C52 C47 C48 Rh1 120(2)
C46 C45 C49 C48 -4.0(19)
C50 C45 C49 C48 179.2(18)
Rh1 C45 C49 C48 -62.7(12)
C46 C45 C49 C54 -176.5(16)
C50 C45 C49 C54 7(3)
Rh1 C45 C49 C54 124.8(17)
C46 C45 C49 Rh1 58.7(12)
C50 C45 C49 Rh1 -118.1(18)
C47 C48 C49 C45 3(2)
C53 C48 C49 C45 -178.7(19)
Rh1 C48 C49 C45 63.5(11)
C47 C48 C49 C54 175.6(17)
C53 C48 C49 C54 -6(3)
Rh1 C48 C49 C54 -124.1(18)
C47 C48 C49 Rh1 -60.4(13)
C53 C48 C49 Rh1 118(2)
C59 C55 C56 C57 -3.4(19)
C60 C55 C56 C57 179.3(18)
Rh2 C55 C56 C57 57.5(11)
C59 C55 C56 C61 -173.9(15)
C60 C55 C56 C61 9(3)
Rh2 C55 C56 C61 -113.0(16)
C59 C55 C56 Rh2 -60.8(11)
C60 C55 C56 Rh2 122(2)
C55 C56 C57 C58 6.3(19)
C61 C56 C57 C58 176.3(16)
Rh2 C56 C57 C58 64.8(12)
C55 C56 C57 C62 177.9(17)
C61 C56 C57 C62 -12(3)
Rh2 C56 C57 C62 -123.6(18)
C55 C56 C57 Rh2 -58.5(12)
C61 C56 C57 Rh2 111.5(17)
C56 C57 C58 C63 174(2)
C62 C57 C58 C63 2(3)
Rh2 C57 C58 C63 -122(2)
C56 C57 C58 C59 -6.5(19)
C62 C57 C58 C59 -178.0(17)
Rh2 C57 C58 C59 57.7(12)
C56 C57 C58 Rh2 -64.2(11)
C62 C57 C58 Rh2 124.3(18)
C56 C55 C59 C58 -0.5(19)
C60 C55 C59 C58 177.1(17)
Rh2 C55 C59 C58 -63.3(12)
C56 C55 C59 C64 -176.0(16)
C60 C55 C59 C64 2(3)
Rh2 C55 C59 C64 121.2(17)
C56 C55 C59 Rh2 62.8(12)
C60 C55 C59 Rh2 -119.7(18)
C57 C58 C59 C55 4.2(19)
C63 C58 C59 C55 -176(2)
Rh2 C58 C59 C55 62.3(11)
C57 C58 C59 C64 179.4(18)
C63 C58 C59 C64 -1(3)
Rh2 C58 C59 C64 -123(2)
C57 C58 C59 Rh2 -58.1(12)
C63 C58 C59 Rh2 122(2)
C69 C65 C66 C67 -5(2)
C70 C65 C66 C67 -179.5(16)
Rh3 C65 C66 C67 58.4(12)
C69 C65 C66 C71 179.2(19)
C70 C65 C66 C71 5(3)
Rh3 C65 C66 C71 -117(2)
C69 C65 C66 Rh3 -63.8(12)
C70 C65 C66 Rh3 122.1(17)
C65 C66 C67 C68 6(2)
C71 C66 C67 C68 -179(2)
Rh3 C66 C67 C68 63.9(12)
C65 C66 C67 C72 -177.1(19)
C71 C66 C67 C72 -2(4)
Rh3 C66 C67 C72 -119(2)
C65 C66 C67 Rh3 -58.2(12)
C71 C66 C67 Rh3 117(2)
C66 C67 C68 C69 -4(2)
C72 C67 C68 C69 178.4(18)
Rh3 C67 C68 C69 60.2(11)
C66 C67 C68 C73 -173.7(17)
C72 C67 C68 C73 9(3)
Rh3 C67 C68 C73 -109.1(17)
C66 C67 C68 Rh3 -64.5(13)
C72 C67 C68 Rh3 118(2)
C67 C68 C69 C65 0.9(17)
C73 C68 C69 C65 171.3(14)
Rh3 C68 C69 C65 59.7(10)
C67 C68 C69 C74 -178.2(16)
C73 C68 C69 C74 -8(3)
Rh3 C68 C69 C74 -119.4(17)
C67 C68 C69 Rh3 -58.8(11)
C73 C68 C69 Rh3 111.6(15)
C66 C65 C69 C68 3.0(19)
C70 C65 C69 C68 177.2(15)
Rh3 C65 C69 C68 -62.4(10)
C66 C65 C69 C74 -177.9(18)
C70 C65 C69 C74 -4(3)
Rh3 C65 C69 C74 116.6(18)
C66 C65 C69 Rh3 65.5(14)
C70 C65 C69 Rh3 -120.4(15)
C79 C75 C76 C77 -8(2)
C80 C75 C76 C77 -163.6(17)
Rh4 C75 C76 C77 59.1(13)
C79 C75 C76 C81 174.6(18)
C80 C75 C76 C81 19(3)
Rh4 C75 C76 C81 -118.3(18)
C79 C75 C76 Rh4 -67.1(13)
C80 C75 C76 Rh4 137.3(18)
C75 C76 C77 C82 -168.8(18)
C81 C76 C77 C82 9(3)
Rh4 C76 C77 C82 -114(2)
C75 C76 C77 C78 3(2)
C81 C76 C77 C78 -180.0(18)
Rh4 C76 C77 C78 57.2(13)
C75 C76 C77 Rh4 -54.6(12)
C81 C76 C77 Rh4 122.8(18)
C76 C77 C78 C79 4(2)
C82 C77 C78 C79 175.6(17)
Rh4 C77 C78 C79 61.3(12)
C76 C77 C78 C83 -179(3)
C82 C77 C78 C83 -7(3)
Rh4 C77 C78 C83 -121(3)
C76 C77 C78 Rh4 -57.7(13)
C82 C77 C78 Rh4 114.3(17)
C76 C75 C79 C78 10(2)
C80 C75 C79 C78 167.7(16)
Rh4 C75 C79 C78 -58.6(13)
C76 C75 C79 C84 -177(2)
C80 C75 C79 C84 -20(3)
Rh4 C75 C79 C84 114(2)
C76 C75 C79 Rh4 68.9(13)
C80 C75 C79 Rh4 -133.7(15)
C77 C78 C79 C75 -8(2)
C83 C78 C79 C75 175(2)
Rh4 C78 C79 C75 54.7(13)
C77 C78 C79 C84 178.2(17)
C83 C78 C79 C84 1(4)
Rh4 C78 C79 C84 -119.2(19)
C77 C78 C79 Rh4 -62.7(12)
C83 C78 C79 Rh4 120(3)
C89 C85 C86 C87 7(2)
C90 C85 C86 C87 -179.1(17)
Rh5 C85 C86 C87 65.1(12)
C89 C85 C86 C91 175(2)
C90 C85 C86 C91 -12(3)
Rh5 C85 C86 C91 -128(3)
C89 C85 C86 Rh5 -57.6(13)
C90 C85 C86 Rh5 115.8(17)
C85 C86 C87 C88 -5(2)
C91 C86 C87 C88 -173(2)
Rh5 C86 C87 C88 60.3(15)
C85 C86 C87 C92 -175(2)
C91 C86 C87 C92 17(4)
Rh5 C86 C87 C92 -109(2)
C85 C86 C87 Rh5 -65.4(13)
C91 C86 C87 Rh5 126(2)
C86 C87 C88 C89 1(3)
C92 C87 C88 C89 171(2)
Rh5 C87 C88 C89 58.2(17)
C86 C87 C88 C93 -177(2)
C92 C87 C88 C93 -7(4)
Rh5 C87 C88 C93 -119(2)
C86 C87 C88 Rh5 -57.7(14)
C92 C87 C88 Rh5 113(2)
C87 C88 C89 C85 4(3)
C93 C88 C89 C85 -178(2)
Rh5 C88 C89 C85 64.0(14)
C87 C88 C89 C94 179(2)
C93 C88 C89 C94 -3(4)
Rh5 C88 C89 C94 -121(2)
C87 C88 C89 Rh5 -59.6(17)
C93 C88 C89 Rh5 118(2)
C86 C85 C89 C88 -8(2)
C90 C85 C89 C88 180(2)
Rh5 C85 C89 C88 -65.3(16)
C86 C85 C89 C94 177(2)
C90 C85 C89 C94 5(3)
Rh5 C85 C89 C94 120(2)
C86 C85 C89 Rh5 57.8(14)
C90 C85 C89 Rh5 -114.9(19)
C99 C95 C96 C101 -179.5(18)
C100 C95 C96 C101 4(3)
Rh6 C95 C96 C101 -118(2)
C99 C95 C96 C97 1(2)
C100 C95 C96 C97 -174.6(18)
Rh6 C95 C96 C97 63.3(13)
C99 C95 C96 Rh6 -61.9(12)
C100 C95 C96 Rh6 122.1(18)
C101 C96 C97 C102 6(3)
C95 C96 C97 C102 -175(2)
Rh6 C96 C97 C102 -114(2)
C101 C96 C97 C98 177.6(18)
C95 C96 C97 C98 -3(2)
Rh6 C96 C97 C98 58.1(12)
C101 C96 C97 Rh6 119.5(19)
C95 C96 C97 Rh6 -61.4(12)
C96 C97 C98 C103 177(3)
C102 C97 C98 C103 -10(4)
Rh6 C97 C98 C103 -124(3)
C96 C97 C98 C99 4(2)
C102 C97 C98 C99 176.5(19)
Rh6 C97 C98 C99 62.3(12)
C96 C97 C98 Rh6 -58.4(13)
C102 C97 C98 Rh6 114(2)
C96 C95 C99 C98 1(2)
C100 C95 C99 C98 177.2(18)
Rh6 C95 C99 C98 -59.6(14)
C96 C95 C99 C104 178(2)
C100 C95 C99 C104 -6(3)
Rh6 C95 C99 C104 117(2)
C96 C95 C99 Rh6 60.8(11)
C100 C95 C99 Rh6 -123.2(18)
C103 C98 C99 C95 -176(3)
C97 C98 C99 C95 -3(2)
Rh6 C98 C99 C95 59.5(14)
C103 C98 C99 C104 7(4)
C97 C98 C99 C104 -180(2)
Rh6 C98 C99 C104 -117(2)
C103 C98 C99 Rh6 124(3)
C97 C98 C99 Rh6 -62.6(12)
C108 N3 C105 C106 -1(3)
Rh3 N3 C105 C106 169.4(13)
C107 N4 C106 C105 2(2)
Rh4 N4 C106 C105 -171.9(13)
N3 C105 C106 N4 -2(3)
C106 N4 C107 C108 1(2)
Rh4 N4 C107 C108 174.2(14)
C105 N3 C108 C107 3(3)
Rh3 N3 C108 C107 -167.3(14)
N4 C107 C108 N3 -3(3)
C112 N5 C109 C110 3(2)
Rh5 N5 C109 C110 -172.6(13)
C111 N6 C110 C109 4(2)
Rh6 N6 C110 C109 174.1(13)
N5 C109 C110 N6 -3(3)
C110 N6 C111 C112 -4(2)
Rh6 N6 C111 C112 -174.3(14)
N6 C111 C112 N5 4(3)
C109 N5 C112 C111 -3(3)
Rh5 N5 C112 C111 172.2(15)
O15 S1 C113 F1 180(2)
O14 S1 C113 F1 59(3)
O13 S1 C113 F1 -59(3)
O15 S1 C113 F2 -59(4)
O14 S1 C113 F2 -180(3)
O13 S1 C113 F2 62(3)
O15 S1 C113 F3 56(3)
O14 S1 C113 F3 -64(3)
O13 S1 C113 F3 177(2)
O17 S2 C114 F5 -177(3)
O18 S2 C114 F5 -64(3)
O16 S2 C114 F5 57(3)
O17 S2 C114 F4 63(3)
O18 S2 C114 F4 177(2)
O16 S2 C114 F4 -62(3)
O17 S2 C114 F6 -50(3)
O18 S2 C114 F6 64(2)
O16 S2 C114 F6 -175(2)
O19 S3 C115 F9 175(3)
O21 S3 C115 F9 64(3)
O20 S3 C115 F9 -57(4)
O19 S3 C115 F8 70(4)
O21 S3 C115 F8 -41(4)
O20 S3 C115 F8 -162(4)
O19 S3 C115 F7 -80(4)
O21 S3 C115 F7 169(4)
O20 S3 C115 F7 48(5)
O23 S4 C116 F12 -58(3)
O24 S4 C116 F12 45(3)
O22 S4 C116 F12 -177(3)
O23 S4 C116 F10 64(2)
O24 S4 C116 F10 167(3)
O22 S4 C116 F10 -55(3)
O23 S4 C116 F11 177(2)
O24 S4 C116 F11 -80(3)
O22 S4 C116 F11 58(3)

loop_
_platon_squeeze_void_nr
_platon_squeeze_void_average_x
_platon_squeeze_void_average_y
_platon_squeeze_void_average_z
_platon_squeeze_void_volume
_platon_squeeze_void_count_electrons
1 0.000 0.030 -0.008 2553.9 2145.1
2 0.490 0.702 0.792 151.5 133.6
3 0.510 0.298 0.208 150.2 190.4
